data_1564922
loop_
_publ_author_name
'D\"utsch, Luis'
'Riesinger, Christoph'
'Balazs, Gabor'
'Seidl, Michael'
'Scheer, Manfred'

_publ_section_title
;
 Structural Diversity of Mixed Polypnictogen Complexes: Dicationic E2E'2
 (E, E' = P, As, Sb, Bi) Chains, Cycles and Cages Stabilized by Transition
 Metals
;
_journal_name_full 'Chemical Science'
_journal_paper_doi 10.1039/D1SC04924K
_journal_year 2021
_chemical_formula_moiety 'C28 H20 As2 Mo4 O8 Sb2, 2(Al C16 Cl12 F24 O4)'
_chemical_formula_sum 'C60 H20 Al2 As2 Cl24 F48 Mo4 O16 Sb2'
_chemical_formula_weight 3590.62
_space_group_crystal_system monoclinic
_space_group_IT_number 14
_space_group_name_Hall '-P 2ybc'
_space_group_name_H-M_alt 'P 1 21/c 1'
_atom_sites_solution_hydrogens geom
_audit_creation_date 2021-07-28
_audit_creation_method
;
Olex2 1.5-alpha
(compiled 2021.07.19 svn.r715e62df for OlexSys, GUI svn.r6380)
;
_audit_update_record
;
2021-08-24 deposited with the CCDC.	2021-10-08 downloaded from the CCDC.
;
_cell_angle_alpha 90
_cell_angle_beta 112.9690(10)
_cell_angle_gamma 90
_cell_formula_units_Z 4
_cell_length_a 20.6398(2)
_cell_length_b 23.2138(2)
_cell_length_c 23.1270(2)
_cell_measurement_reflns_used 33990
_cell_measurement_temperature 123.0(1)
_cell_measurement_theta_max 73.8630
_cell_measurement_theta_min 3.8590
_cell_volume 10202.27(18)
_computing_cell_refinement 'CrysAlisPro 1.171.38.41h (Rigaku OD, 2015)'
_computing_data_collection 'CrysAlisPro 1.171.38.41h (Rigaku OD, 2015)'
_computing_data_reduction 'CrysAlisPro 1.171.38.41h (Rigaku OD, 2015)'
_computing_molecular_graphics 'Olex2 1.5-alpha (Dolomanov et al., 2009)'
_computing_publication_material 'Olex2 1.5-alpha (Dolomanov et al., 2009)'
_computing_structure_refinement 'SHELXL 2018/3 (Sheldrick, 2015)'
_computing_structure_solution 'ShelXT (Sheldrick, 2015)'
_diffrn_ambient_temperature 123.00(10)
_diffrn_detector_area_resol_mean 4.2047
_diffrn_detector_type TitanS2
_diffrn_measured_fraction_theta_full 0.996
_diffrn_measured_fraction_theta_max 0.967
_diffrn_measurement_details
;
List of Runs (angles in degrees, time in seconds):

  # Type    Start    End  Width  t~exp~   \w     \q     \k     \f   Frames
#--------------------------------------------------------------------------
  1  \w    -24.00  69.00   1.00    2.50    --   44.92 -57.00-120.00   93
  2  \w    -27.00  75.00   1.00    2.50    --   44.92 -77.00  30.00  102
  3  \w     73.00 176.00   1.00   10.00    --  104.50 125.00   0.00  103
  4  \w     23.00 109.00   1.00   10.00    --  104.50 -94.00   0.00   86
  5  \w     68.00 178.00   1.00   10.00    --  104.50  15.00  60.00  110
  6  \w     33.00 121.00   1.00   10.00    --  104.50-125.00-150.00   88
  7  \w     82.00 173.00   1.00   10.00    --  104.50  45.00 120.00   91
  8  \w     15.00 117.00   1.00    2.50    --   44.92  77.00-150.00  102
  9  \w     21.00 113.00   1.00    2.50    --   44.92  57.00 -30.00   92
;
_diffrn_measurement_device 'four-circle diffractometer'
_diffrn_measurement_device_type 'GV50, TitanS2'
_diffrn_measurement_method '\w scans'
_diffrn_radiation_type CuK\a
_diffrn_radiation_wavelength 1.54184
_diffrn_reflns_av_R_equivalents 0.0525
_diffrn_reflns_av_unetI/netI 0.0453
_diffrn_reflns_Laue_measured_fraction_full 0.996
_diffrn_reflns_Laue_measured_fraction_max 0.967
_diffrn_reflns_limit_h_max 25
_diffrn_reflns_limit_h_min -24
_diffrn_reflns_limit_k_max 28
_diffrn_reflns_limit_k_min -21
_diffrn_reflns_limit_l_max 28
_diffrn_reflns_limit_l_min -25
_diffrn_reflns_number 58041
_diffrn_reflns_point_group_measured_fraction_full 0.996
_diffrn_reflns_point_group_measured_fraction_max 0.967
_diffrn_reflns_theta_full 67.684
_diffrn_reflns_theta_max 74.031
_diffrn_reflns_theta_min 3.808
_exptl_absorpt_coefficient_mu 16.089
_exptl_absorpt_correction_T_max 0.719
_exptl_absorpt_correction_T_min 0.477
_exptl_absorpt_correction_type gaussian
_exptl_absorpt_process_details
;
CrysAlisPro 1.171.38.41h (Rigaku Oxford Diffraction, 2015)
Numerical absorption correction based on gaussian integration over
			a multifaceted crystal model
Empirical absorption correction using spherical harmonics,
 implemented in SCALE3 ABSPACK scaling algorithm.
;
_exptl_crystal_colour 'dark red'
_exptl_crystal_colour_modifier dark
_exptl_crystal_colour_primary red
_exptl_crystal_density_diffrn 2.338
_exptl_crystal_description block
_exptl_crystal_F_000 6840
_exptl_crystal_recrystallization_method
'The material was recrystallised from a mixture of CH2Cl2 and hexane  by solvent layering'
_exptl_crystal_size_max 0.275
_exptl_crystal_size_mid 0.122
_exptl_crystal_size_min 0.11
_refine_diff_density_max 1.903
_refine_diff_density_min -1.166
_refine_diff_density_rms 0.175
_refine_ls_extinction_method none
_refine_ls_goodness_of_fit_ref 1.033
_refine_ls_hydrogen_treatment constr
_refine_ls_matrix_type full
_refine_ls_number_parameters 1675
_refine_ls_number_reflns 20043
_refine_ls_number_restraints 587
_refine_ls_restrained_S_all 1.033
_refine_ls_R_factor_all 0.0523
_refine_ls_R_factor_gt 0.0458
_refine_ls_shift/su_max 0.001
_refine_ls_shift/su_mean 0.000
_refine_ls_structure_factor_coef Fsqd
_refine_ls_weighting_details 'w=1/[\s^2^(Fo^2^)+(0.0769P)^2^+22.0108P] where P=(Fo^2^+2Fc^2^)/3'
_refine_ls_weighting_scheme calc
_refine_ls_wR_factor_gt 0.1181
_refine_ls_wR_factor_ref 0.1233
_reflns_Friedel_coverage 0.000
_reflns_number_gt 18107
_reflns_number_total 20043
_reflns_threshold_expression 'I > 2\s(I)'
_cod_data_source_file d1sc04924k2.cif
_cod_data_source_block ld196_cr014_abs
_cod_original_cell_volume 10202.27(17)
_cod_database_code 1564922
_shelx_shelxl_version_number 2018/3
_shelx_space_group_comment
;
The symmetry employed for this shelxl refinement is uniquely defined
by the following loop, which should always be used as a source of
symmetry information in preference to the above space-group names.
They are only intended as comments.
;
_shelx_estimated_absorpt_t_max 0.271
_shelx_estimated_absorpt_t_min 0.096
_olex2_refinement_description
;
1. Fixed Uiso
 At 1.2 times of:
  All C(H) groups
2. Restrained distances
 F6A-C31A \\sim F4A-C31A \\sim F5A-C31A \\sim F4B-C31B \\sim F5B-C31B \\sim
F3A-C30A \\sim F1A-C30A ~
 F2A-C30A \\sim F2B-C30B \\sim F3B-C30B \\sim F1B-C30B
 with sigma of 0.02
 Al2-O14A \\sim Al2-O14
 with sigma of 0.02
 C30B-C29 \\sim C30A-C29 \\sim C31A-C29 \\sim C31B-C29 \\sim C32B-C29 \\sim
C32A-C29
 with sigma of 0.02
 Al1-O12B \\sim Al1-O12A
 with sigma of 0.02
 Cl2-C32A \\sim Cl3A-C32A \\sim Cl1-C32A \\sim Cl3B-C32B
 with sigma of 0.02
 C44B-F23B \\sim C44B-F24B \\sim C44B-F22B
 with sigma of 0.02
 F23B-F24B \\sim F24B-F22B \\sim F22B-F23B
 with sigma of 0.03
 C42A-C41A \\sim C42B-C41B \\sim C44A-C41A \\sim C43-C41A
 with sigma of 0.02
 C44B-C41B \\sim C42B-C41B \\sim C44A-C41A \\sim C43-C41A \\sim C42A-C41A
 with sigma of 0.02
 Sb2-As2 \\sim Sb2B-As2B \\sim Sb1-As1 \\sim Sb1B-As1B
 with sigma of 0.02
 Sb2B-As1B \\sim Sb1-As2
 with sigma of 0.02
3. Uiso/Uaniso restraints and constraints
F25 \\sim C46 \\sim F26 \\sim F27: within 1.7A with sigma of 0.01 and sigma for
terminal atoms of 0.01 within 1.7A
F36 \\sim C52: within 1.7A with sigma of 0.01 and sigma for terminal atoms of
0.01 within 1.7A
C53 \\sim O15A \\sim O15 \\sim Al2: within 1.8A with sigma of 0.01 and sigma
for terminal atoms of 0.01 within 1.8A
C30B \\sim C29 \\sim C30A \\sim C31B \\sim C31A \\sim C32B \\sim C32A: within
1.7A with sigma of 0.01 and sigma for terminal atoms of 0.02 within 1.7A
F22B \\sim C44B \\sim F23B \\sim F24B \\sim C41B: within 1.99A with sigma of
0.01 and sigma for terminal atoms of 0.01 within 1.99A
F3B \\sim F1B \\sim C30B \\sim F2B: within 1.7A with sigma of 0.01 and sigma
for terminal atoms of 0.01 within 1.7A
F20B \\sim C43: within 1.7A with sigma of 0.01 and sigma for terminal atoms of
0.01 within 1.7A
F19B \\sim F21B \\sim C43: within 1.99A with sigma of 0.01 and sigma for
terminal atoms of 0.01 within 1.99A
C44B \\sim C41B \\sim C41A \\sim C43 \\sim C44A \\sim C42B: within 1.99A with
sigma of 0.01 and sigma for terminal atoms of 0.01 within 1.99A
C42B \\sim Cl10 \\sim Cl1A: within 1.99A with sigma of 0.01 and sigma for
terminal atoms of 0.02 within 1.99A
Sb1B \\sim As1 \\sim As1B \\sim Sb1 \\sim Sb2B \\sim As2 \\sim As2B \\sim Sb2:
within 3.2A with sigma of 0.01 and sigma for terminal atoms of 0.02 within 3.2A
C11 \\sim C12 \\sim C10 \\sim C9 \\sim C8: within 1.7A with sigma of 0.01 and
sigma for terminal atoms of 0.02 within 1.7A
Cl1B \\sim Cl21 \\sim C54: within 1.99A with sigma of 0.01 and sigma for
terminal atoms of 0.02 within 1.99A
Al1: within 3A with sigma of 0.0001 and sigma for terminal atoms of 0.0002
within 3A
Uanis(O14A) \\sim Ueq, Uanis(O14) \\sim Ueq: with sigma of 0.003 and sigma for
terminal atoms of 0.02
Uanis(F4B) \\sim Ueq, Uanis(F5B) \\sim Ueq: with sigma of 0.001 and sigma for
terminal atoms of 0.005
Uanis(F20B) \\sim Ueq: with sigma of 0.001 and sigma for terminal atoms of 0.003
Uanis(F3B) \\sim Ueq: with sigma of 0.001 and sigma for terminal atoms of 0.02
Uanis(F22B) \\sim Ueq: with sigma of 0.001 and sigma for terminal atoms of 0.005
Uanis(C25) \\sim Ueq, Uanis(C24) \\sim Ueq, Uanis(C23) \\sim Ueq, Uanis(C26)
\\sim Ueq, Uanis(C22) \\sim Ueq: with sigma of 0.003 and sigma for terminal
atoms of 0.01
Uanis(C41A) \\sim Ueq: with sigma of 0.001 and sigma for terminal atoms of 0.02
Uanis(C11) \\sim Ueq: with sigma of 0.01 and sigma for terminal atoms of 0.01
Uanis(O12A) \\sim Ueq: with sigma of 0.001 and sigma for terminal atoms of 0.02
Uanis(O12B) \\sim Ueq: with sigma of 0.001 and sigma for terminal atoms of 0.01
4. Others
 Fixed Sof: Cl21(0.7) O14(0.6) Cl11(0.85) Cl12(0.85) F20A(0.85) F21A(0.85)
 F19A(0.85) F22A(0.85) F23A(0.85) F24A(0.85) C41A(0.85) C42A(0.85) C44A(0.85)
 Cl3A(0.85) F1A(0.85) F2A(0.85) F4A(0.85) F5A(0.85) C30A(0.85) O15A(0.5)
 O15(0.5) Cl3(0.15) C42B(0.15) Cl1A(0.15) C41B(0.15) F19B(0.15) F21B(0.15)
 F20B(0.15) Sb2(0.84) Sb1(0.84) As2(0.84) As1(0.84) C32A(0.85) C31A(0.85)
 F6A(0.85) As2B(0.16) Sb2B(0.16) Sb1B(0.16) As1B(0.16) C44B(0.15) F23B(0.15)
 F24B(0.15) F22B(0.15) C32B(0.15) Cl3B(0.15) C31B(0.15) F4B(0.15) F5B(0.15)
 C30B(0.15) F2B(0.15) F3B(0.15) F1B(0.15) O12A(0.45) O12B(0.55) Cl1B(0.3)
 O14A(0.4)
5.a Aromatic/amide H refined with riding coordinates:
 C1(H1), C2(H2), C3(H3), C4(H4), C5(H5), C8(H8), C9(H9), C10(H10), C11(H11),
 C12(H12), C15(H15), C16(H16), C17(H17), C18(H18), C19(H19), C22(H22), C23(H23),
  C24(H24), C25(H25), C26(H26)
;
_olex2_submission_special_instructions 'No special instructions were received'
_oxdiff_exptl_absorpt_empirical_details
;
Empirical correction (ABSPACK) includes:
- Absorption correction using spherical harmonics
- Frame scaling
- Detector area scaling
;

loop_
_space_group_symop_operation_xyz
'x, y, z'
'-x, y+1/2, -z+1/2'
'-x, -y, -z'
'x, -y-1/2, z-1/2'

loop_
_atom_site_label
_atom_site_type_symbol
_atom_site_fract_x
_atom_site_fract_y
_atom_site_fract_z
_atom_site_U_iso_or_equiv
_atom_site_adp_type
_atom_site_occupancy
_atom_site_site_symmetry_order
_atom_site_calc_flag
_atom_site_refinement_flags_posn
_atom_site_refinement_flags_adp
_atom_site_refinement_flags_occupancy
_atom_site_disorder_assembly
_atom_site_disorder_group
Mo1 Mo 0.58485(2) 0.53934(2) 0.74173(2) 0.01204(8) Uani 1 1 d . . . . .
Mo2 Mo 0.63823(2) 0.56429(2) 0.63402(2) 0.01403(9) Uani 1 1 d . . . . .
Mo3 Mo 0.86912(2) 0.40352(2) 0.87185(2) 0.01111(8) Uani 1 1 d . . . . .
Mo4 Mo 0.93529(2) 0.48025(2) 0.79249(2) 0.01133(8) Uani 1 1 d . . . . .
Cl1 Cl 1.31633(7) 0.48854(6) 0.67987(8) 0.0398(4) Uani 1 1 d D . . . .
Cl5 Cl 1.31076(6) 0.18171(6) 0.59342(6) 0.0286(3) Uani 1 1 d . . . . .
Cl6 Cl 1.26885(7) 0.11624(5) 0.47994(6) 0.0260(3) Uani 1 1 d . . . . .
Cl4 Cl 1.19149(7) 0.10782(5) 0.55881(6) 0.0270(3) Uani 1 1 d . . . . .
Cl7 Cl 0.94895(7) 0.44242(6) 0.37560(6) 0.0303(3) Uani 1 1 d . . . . .
Cl9 Cl 1.09614(7) 0.41368(6) 0.41928(6) 0.0293(3) Uani 1 1 d . . . . .
Cl8 Cl 0.99313(7) 0.33528(6) 0.34078(5) 0.0311(3) Uani 1 1 d . . . . .
Cl10 Cl 0.97897(6) 0.29385(6) 0.64668(6) 0.0284(3) Uani 1 1 d . U . . .
Cl13 Cl 0.43086(8) 0.38888(7) -0.15438(6) 0.0378(3) Uani 1 1 d . . . . .
Cl14 Cl 0.57702(8) 0.35946(6) -0.11426(6) 0.0363(3) Uani 1 1 d . . . . .
Cl15 Cl 0.53618(7) 0.45863(5) -0.06448(7) 0.0298(3) Uani 1 1 d . . . . .
Cl16 Cl 0.69689(7) 0.11661(6) 0.08955(6) 0.0303(3) Uani 1 1 d . . . . .
Cl17 Cl 0.80485(7) 0.19996(6) 0.14229(6) 0.0297(3) Uani 1 1 d . . . . .
Cl18 Cl 0.80913(8) 0.12542(6) 0.04563(7) 0.0339(3) Uani 1 1 d . . . . .
Cl19 Cl 0.77946(8) 0.51309(6) 0.17666(7) 0.0351(3) Uani 1 1 d . . . . .
Cl20 Cl 0.77763(7) 0.41210(6) 0.24735(6) 0.0302(3) Uani 1 1 d . . . . .
Cl21 Cl 0.6499(2) 0.46141(16) 0.15902(18) 0.0290(7) Uani 0.7 1 d . U P A 1
Cl22 Cl 0.55043(7) 0.17809(6) 0.23412(6) 0.0294(3) Uani 1 1 d . . . . .
Cl23 Cl 0.55185(7) 0.16416(5) 0.11090(6) 0.0276(3) Uani 1 1 d . . . . .
Cl24 Cl 0.45862(6) 0.24485(6) 0.12986(6) 0.0272(3) Uani 1 1 d . . . . .
Al1 Al 1.14047(6) 0.30253(5) 0.55709(6) 0.0091(2) Uani 1 1 d D . . . .
Al2 Al 0.64084(6) 0.30695(5) 0.07237(6) 0.0109(2) Uani 1 1 d D U . . .
F7 F 1.29018(17) 0.24824(14) 0.48031(19) 0.0371(8) Uani 1 1 d . . . . .
F8 F 1.1924(2) 0.29443(14) 0.43839(19) 0.0408(9) Uani 1 1 d . . . . .
F9 F 1.2080(2) 0.21537(17) 0.39755(16) 0.0416(9) Uani 1 1 d . . . . .
F10 F 1.11505(17) 0.13743(15) 0.42103(16) 0.0369(8) Uani 1 1 d . . . . .
F11 F 1.08169(17) 0.22555(15) 0.40469(13) 0.0315(7) Uani 1 1 d . . . . .
F12 F 1.07248(15) 0.18026(13) 0.48092(16) 0.0274(7) Uani 1 1 d . . . . .
F15 F 0.93960(15) 0.42103(13) 0.49822(14) 0.0246(6) Uani 1 1 d . . . . .
F13 F 1.04465(16) 0.44902(12) 0.51308(14) 0.0235(6) Uani 1 1 d . . . . .
F14 F 1.02964(16) 0.38178(12) 0.56922(13) 0.0225(6) Uani 1 1 d . . . . .
F17 F 0.95368(16) 0.26519(13) 0.42625(15) 0.0283(7) Uani 1 1 d . . . . .
F18 F 0.88459(15) 0.33848(15) 0.40597(15) 0.0317(7) Uani 1 1 d . . . . .
F16 F 0.93197(15) 0.30456(13) 0.49970(14) 0.0251(6) Uani 1 1 d . . . . .
F28 F 0.44887(17) 0.34451(15) 0.03616(16) 0.0334(7) Uani 1 1 d . . . . .
F29 F 0.41642(18) 0.41191(16) -0.03280(18) 0.0398(9) Uani 1 1 d . . . . .
F30 F 0.5148(2) 0.41726(15) 0.04642(16) 0.0352(8) Uani 1 1 d . . . . .
F25 F 0.4874(2) 0.25277(14) -0.01140(18) 0.0483(10) Uani 1 1 d . U . . .
F26 F 0.4863(3) 0.26885(15) -0.10286(18) 0.0546(11) Uani 1 1 d . U . . .
F27 F 0.4004(2) 0.29798(18) -0.07870(18) 0.0513(11) Uani 1 1 d . U . . .
F33 F 0.7596(2) 0.21579(15) -0.05377(16) 0.0373(8) Uani 1 1 d . . . . .
F31 F 0.81613(17) 0.25645(14) 0.03452(18) 0.0357(8) Uani 1 1 d . . . . .
F32 F 0.7223(2) 0.29531(15) -0.0303(2) 0.0476(10) Uani 1 1 d . . . . .
F34 F 0.6625(3) 0.1341(2) -0.05247(18) 0.0589(12) Uani 1 1 d . . . . .
F35 F 0.6207(2) 0.2193(2) -0.08247(18) 0.0603(13) Uani 1 1 d . . . . .
F36 F 0.59065(19) 0.1726(2) -0.0167(2) 0.0647(14) Uani 1 1 d . U . . .
F38 F 0.6798(2) 0.47727(19) 0.04652(18) 0.0461(10) Uani 1 1 d . . . . .
F39 F 0.7118(2) 0.40337(19) 0.00942(16) 0.0512(11) Uani 1 1 d . . . . .
F37 F 0.78805(19) 0.46742(15) 0.05895(17) 0.0370(8) Uani 1 1 d . . . . .
F42 F 0.87367(17) 0.41748(16) 0.17113(17) 0.0359(8) Uani 1 1 d . . . . .
F40 F 0.8345(2) 0.36052(18) 0.09157(19) 0.0518(11) Uani 1 1 d . . . . .
F41 F 0.8329(2) 0.33438(15) 0.17999(19) 0.0455(9) Uani 1 1 d . . . . .
F44 F 0.55967(18) 0.30283(14) 0.25453(15) 0.0312(7) Uani 1 1 d . . . . .
F45 F 0.53696(17) 0.35134(13) 0.17001(15) 0.0301(7) Uani 1 1 d . . . . .
F43 F 0.64196(16) 0.34878(13) 0.24009(15) 0.0273(6) Uani 1 1 d . . . . .
F48 F 0.68537(17) 0.24391(15) 0.28341(14) 0.0299(7) Uani 1 1 d . . . . .
F46 F 0.72651(15) 0.27311(14) 0.21608(15) 0.0285(7) Uani 1 1 d . . . . .
F47 F 0.68750(16) 0.18679(13) 0.21081(15) 0.0281(7) Uani 1 1 d . . . . .
O1 O 0.5930(2) 0.67348(15) 0.76114(18) 0.0268(8) Uani 1 1 d . . . . .
O2 O 0.6579(3) 0.5197(2) 0.8864(2) 0.0428(11) Uani 1 1 d . . . . .
O3 O 0.7653(2) 0.51746(17) 0.60513(18) 0.0297(8) Uani 1 1 d . . . . .
O4 O 0.5411(3) 0.4658(2) 0.5534(2) 0.0490(13) Uani 1 1 d . . . . .
O5 O 0.9188(2) 0.30388(15) 0.80665(18) 0.0300(9) Uani 1 1 d . . . . .
O6 O 1.01832(19) 0.43836(16) 0.97164(17) 0.0253(8) Uani 1 1 d . . . . .
O7 O 1.0289(2) 0.5553(2) 0.90771(19) 0.0355(9) Uani 1 1 d . . . . .
O8 O 0.8760(2) 0.59288(16) 0.71509(19) 0.0330(9) Uani 1 1 d . . . . .
O9 O 1.19403(17) 0.36269(14) 0.57998(16) 0.0211(7) Uani 1 1 d . . . . .
O10 O 1.18228(16) 0.24525(13) 0.53736(14) 0.0150(6) Uani 1 1 d . . . . .
O11 O 1.06769(16) 0.32215(13) 0.49085(14) 0.0133(6) Uani 1 1 d . . . . .
O13 O 0.57708(18) 0.33733(16) 0.00694(16) 0.0235(8) Uani 1 1 d . . . . .
O14 O 0.6862(4) 0.2516(3) 0.0578(4) 0.0172(18) Uani 0.6 1 d D U P B 1
O16 O 0.60288(18) 0.28150(15) 0.12242(16) 0.0198(7) Uani 1 1 d . . . . .
C1 C 0.4727(3) 0.5259(3) 0.6571(3) 0.0335(13) Uani 1 1 d . . . . .
H1 H 0.463438 0.536158 0.614804 0.040 Uiso 1 1 calc R U . . .
C2 C 0.4654(3) 0.5613(3) 0.7038(3) 0.0320(13) Uani 1 1 d . . . . .
H2 H 0.449297 0.599997 0.697696 0.038 Uiso 1 1 calc R U . . .
C3 C 0.4862(3) 0.5296(3) 0.7632(4) 0.0383(15) Uani 1 1 d . . . . .
H3 H 0.486186 0.543837 0.801700 0.046 Uiso 1 1 calc R U . . .
C4 C 0.5062(3) 0.4737(2) 0.7520(3) 0.0336(14) Uani 1 1 d . . . . .
H4 H 0.522570 0.443484 0.781989 0.040 Uiso 1 1 calc R U . . .
C5 C 0.4974(3) 0.4708(3) 0.6868(3) 0.0326(13) Uani 1 1 d . . . . .
H5 H 0.506322 0.437806 0.666734 0.039 Uiso 1 1 calc R U . . .
C6 C 0.5932(2) 0.6250(2) 0.7544(2) 0.0164(9) Uani 1 1 d . . . . .
C7 C 0.6327(3) 0.5267(3) 0.8343(3) 0.0305(12) Uani 1 1 d . . . . .
C8 C 0.5554(3) 0.6219(2) 0.5593(3) 0.0300(12) Uani 1 1 d . U . . .
H8 H 0.510791 0.606921 0.532882 0.036 Uiso 1 1 calc R U . . .
C9 C 0.5711(3) 0.6495(2) 0.6172(2) 0.0210(10) Uani 1 1 d . U . . .
H9 H 0.538975 0.656490 0.636667 0.025 Uiso 1 1 calc R U . . .
C10 C 0.6432(3) 0.6653(2) 0.6416(3) 0.0274(11) Uani 1 1 d . U . . .
H10 H 0.668015 0.684595 0.680155 0.033 Uiso 1 1 calc R U . . .
C11 C 0.6713(4) 0.6470(3) 0.5980(3) 0.0393(14) Uani 1 1 d . U . . .
H11 H 0.718615 0.651960 0.602224 0.047 Uiso 1 1 calc R U . . .
C12 C 0.6174(4) 0.6200(3) 0.5471(3) 0.0392(14) Uani 1 1 d . U . . .
H12 H 0.621963 0.603673 0.511175 0.047 Uiso 1 1 calc R U . . .
C13 C 0.7195(3) 0.5324(2) 0.6164(2) 0.0221(10) Uani 1 1 d . . . . .
C14 C 0.5767(3) 0.5004(2) 0.5840(2) 0.0281(12) Uani 1 1 d . . . . .
C15 C 0.8465(3) 0.3986(3) 0.9615(2) 0.0280(12) Uani 1 1 d . . . . .
H15 H 0.872613 0.421431 0.997028 0.034 Uiso 1 1 calc R U . . .
C16 C 0.7829(3) 0.4142(3) 0.9128(2) 0.0250(11) Uani 1 1 d . . . . .
H16 H 0.758252 0.449386 0.909346 0.030 Uiso 1 1 calc R U . . .
C17 C 0.7622(3) 0.3677(2) 0.8697(2) 0.0245(11) Uani 1 1 d . . . . .
H17 H 0.720962 0.366620 0.832123 0.029 Uiso 1 1 calc R U . . .
C18 C 0.8122(3) 0.3239(2) 0.8913(3) 0.0276(12) Uani 1 1 d . . . . .
H18 H 0.811012 0.287875 0.871404 0.033 Uiso 1 1 calc R U . . .
C19 C 0.8649(3) 0.3428(3) 0.9482(2) 0.0267(12) Uani 1 1 d . . . . .
H19 H 0.905716 0.321744 0.973338 0.032 Uiso 1 1 calc R U . . .
C20 C 0.9042(3) 0.3422(2) 0.8297(2) 0.0189(9) Uani 1 1 d . . . . .
C21 C 0.9666(2) 0.4261(2) 0.9332(2) 0.0165(9) Uani 1 1 d . . . . .
C22 C 1.0078(2) 0.4035(2) 0.7875(2) 0.0200(10) Uani 1 1 d . U . . .
H22 H 1.017303 0.371174 0.814722 0.024 Uiso 1 1 calc R U . . .
C23 C 1.0472(3) 0.4547(3) 0.7992(3) 0.0268(11) Uani 1 1 d . U . . .
H23 H 1.088119 0.462721 0.835600 0.032 Uiso 1 1 calc R U . . .
C24 C 1.0159(3) 0.4921(2) 0.7480(2) 0.0251(11) Uani 1 1 d . U . . .
H24 H 1.031504 0.529726 0.743789 0.030 Uiso 1 1 calc R U . . .
C25 C 0.9568(3) 0.4634(2) 0.7039(2) 0.0205(10) Uani 1 1 d . U . . .
H25 H 0.925809 0.478354 0.664589 0.025 Uiso 1 1 calc R U . . .
C26 C 0.9518(2) 0.4085(2) 0.7284(2) 0.0180(9) Uani 1 1 d . U . . .
H26 H 0.916970 0.380154 0.708606 0.022 Uiso 1 1 calc R U . . .
C27 C 0.9927(3) 0.5281(2) 0.8668(2) 0.0213(10) Uani 1 1 d . . . . .
C28 C 0.8965(3) 0.5531(2) 0.7450(2) 0.0206(10) Uani 1 1 d . . . . .
C33 C 1.1885(2) 0.2098(2) 0.4944(2) 0.0136(8) Uani 1 1 d . . . . .
C34 C 1.2375(2) 0.1562(2) 0.5286(2) 0.0163(9) Uani 1 1 d . . . . .
C35 C 1.2206(3) 0.2420(2) 0.4520(3) 0.0268(11) Uani 1 1 d . . . . .
C36 C 1.1135(3) 0.1876(2) 0.4491(2) 0.0210(10) Uani 1 1 d . . . . .
C37 C 1.0100(2) 0.3556(2) 0.4647(2) 0.0140(9) Uani 1 1 d . . . . .
C38 C 1.0114(3) 0.3855(2) 0.4030(2) 0.0208(10) Uani 1 1 d . . . . .
C39 C 1.0055(2) 0.4028(2) 0.5118(2) 0.0173(9) Uani 1 1 d . . . . .
C40 C 0.9437(2) 0.3156(2) 0.4480(2) 0.0201(10) Uani 1 1 d . . . . .
C45 C 0.5108(3) 0.3491(2) -0.0323(2) 0.0177(9) Uani 1 1 d . . . . .
C47 C 0.5123(3) 0.3872(2) -0.0892(2) 0.0225(10) Uani 1 1 d . . . . .
C48 C 0.4713(3) 0.3819(2) 0.0046(2) 0.0233(10) Uani 1 1 d . . . . .
C46 C 0.4695(4) 0.2915(3) -0.0567(3) 0.0395(14) Uani 1 1 d . U . . .
C49 C 0.7063(2) 0.2125(2) 0.0227(2) 0.0190(10) Uani 1 1 d . . . . .
C50 C 0.7525(3) 0.1656(2) 0.0713(2) 0.0184(9) Uani 1 1 d . . . . .
C51 C 0.7519(3) 0.2452(2) -0.0074(3) 0.0263(11) Uani 1 1 d . . . . .
C52 C 0.6453(3) 0.1834(3) -0.0323(3) 0.0439(16) Uani 1 1 d . U . . .
C53 C 0.7466(3) 0.4034(2) 0.1203(2) 0.0248(11) Uani 1 1 d . U . . .
C54 C 0.7395(3) 0.4444(3) 0.1725(3) 0.0270(11) Uani 1 1 d . U . . .
C55 C 0.7306(4) 0.4394(3) 0.0577(3) 0.0348(14) Uani 1 1 d . . . . .
C56 C 0.8237(3) 0.3784(2) 0.1419(3) 0.0341(13) Uani 1 1 d . . . . .
C57 C 0.6020(2) 0.2642(2) 0.1775(2) 0.0143(9) Uani 1 1 d . . . . .
C58 C 0.5436(3) 0.2151(2) 0.1644(2) 0.0200(10) Uani 1 1 d . . . . .
C59 C 0.5845(3) 0.3173(2) 0.2111(2) 0.0221(10) Uani 1 1 d . . . . .
C60 C 0.6761(3) 0.2419(2) 0.2224(2) 0.0214(10) Uani 1 1 d . . . . .
Cl11 Cl 1.10975(11) 0.35356(9) 0.71310(10) 0.0281(4) Uani 0.85 1 d . . P C 1
Cl12 Cl 1.07428(8) 0.25396(8) 0.76786(6) 0.0285(3) Uani 0.85 1 d . . P C 1
F20A F 1.2169(2) 0.26576(19) 0.74753(18) 0.0348(9) Uani 0.85 1 d . . P D 1
F21A F 1.2191(2) 0.20838(18) 0.67605(19) 0.0315(9) Uani 0.85 1 d . . P D 1
F19A F 1.1762(2) 0.1801(2) 0.7418(2) 0.0346(10) Uani 0.85 1 d . . P D 1
F22A F 1.1003(2) 0.15128(16) 0.6205(2) 0.0356(9) Uani 0.85 1 d . . P C 1
F23A F 1.0106(3) 0.2049(4) 0.5734(4) 0.0330(19) Uani 0.85 1 d . . P C 1
F24A F 1.0300(2) 0.16949(18) 0.6653(2) 0.0323(9) Uani 0.85 1 d . . P C 1
C41A C 1.1064(3) 0.2478(2) 0.6601(3) 0.0154(11) Uani 0.85 1 d D U P C 1
C42A C 1.0695(3) 0.2857(3) 0.6962(2) 0.0169(11) Uani 0.85 1 d D . P C 1
C43 C 1.1798(3) 0.2246(2) 0.7072(2) 0.0248(10) Uani 1 1 d D U . . .
C44A C 1.0604(3) 0.1927(3) 0.6304(3) 0.0221(12) Uani 0.85 1 d D U P C 1
Cl3A Cl 1.20959(10) 0.49706(8) 0.55602(10) 0.0421(4) Uani 0.85 1 d D . P E 1
Cl2 Cl 1.17395(7) 0.45473(7) 0.65352(8) 0.0385(4) Uani 1 1 d D . . . .
F1A F 1.3498(2) 0.4283(2) 0.5822(2) 0.0446(12) Uani 0.85 1 d D . P F 1
F2A F 1.2561(3) 0.3997(3) 0.5060(2) 0.0403(15) Uani 0.85 1 d D . P F 1
F3A F 1.32669(19) 0.33633(18) 0.56914(17) 0.0455(10) Uani 1 1 d D . . . .
F4A F 1.37044(19) 0.36913(18) 0.68989(19) 0.0314(9) Uani 0.85 1 d D . P G 1
F5A F 1.2936(3) 0.3010(2) 0.6612(3) 0.0373(12) Uani 0.85 1 d D . P G 1
C29 C 1.2548(2) 0.3907(2) 0.6087(2) 0.0177(9) Uani 1 1 d D U . . .
C30A C 1.2971(3) 0.3895(3) 0.5660(3) 0.0284(13) Uani 0.85 1 d D U P F 1
O15A O 0.7126(5) 0.3525(5) 0.1108(6) 0.021(2) Uani 0.5 1 d . U P B 1
O15 O 0.6924(5) 0.3651(5) 0.1096(6) 0.018(2) Uani 0.5 1 d . U P B 2
Cl3 Cl 1.0326(4) 0.1797(4) 0.7004(6) 0.032(2) Uani 0.15 1 d . . P C 2
C42B C 1.0436(15) 0.2318(15) 0.6524(15) 0.022(3) Uani 0.15 1 d D U P C 2
Cl1A Cl 1.0320(8) 0.1976(10) 0.5817(10) 0.026(3) Uani 0.15 1 d . U P C 2
C41B C 1.1189(15) 0.2619(14) 0.6768(15) 0.020(3) Uani 0.15 1 d D U P C 2
F19B F 1.1831(13) 0.2064(11) 0.7644(12) 0.031(4) Uani 0.15 1 d . U P D 2
F21B F 1.1662(11) 0.1693(9) 0.6753(10) 0.028(4) Uani 0.15 1 d . U P D 2
F20B F 1.2391(9) 0.2370(9) 0.7070(9) 0.018(3) Uani 0.15 1 d . U P D 2
Sb2 Sb 0.80151(6) 0.43613(5) 0.75044(6) 0.01335(18) Uani 0.84 1 d D U P H 1
Sb1 Sb 0.72258(4) 0.56508(4) 0.75878(5) 0.01363(16) Uani 0.84 1 d D U P H 1
As2 As 0.85711(8) 0.51106(12) 0.85004(11) 0.0141(3) Uani 0.84 1 d D U P H 1
As1 As 0.65450(10) 0.47127(10) 0.70133(10) 0.0151(3) Uani 0.84 1 d D U P H 1
C32A C 1.2405(3) 0.4541(2) 0.6252(3) 0.0213(11) Uani 0.85 1 d D U P E 1
C31A C 1.3017(3) 0.3573(2) 0.6712(3) 0.0217(11) Uani 0.85 1 d D U P G 1
F6A F 1.2822(3) 0.3685(2) 0.7186(2) 0.0336(10) Uani 0.85 1 d D . P G 1
As2B As 0.8135(6) 0.4261(5) 0.7551(6) 0.0218(18) Uani 0.16 1 d D U P H 2
Sb2B Sb 0.8375(3) 0.5118(4) 0.8413(4) 0.0169(10) Uani 0.16 1 d D U P H 2
Sb1B Sb 0.6723(3) 0.4711(4) 0.7144(3) 0.0203(11) Uani 0.16 1 d D U P H 2
As1B As 0.7090(5) 0.5777(4) 0.7565(6) 0.0201(17) Uani 0.16 1 d D U P H 2
C44B C 1.1197(10) 0.3089(11) 0.7273(12) 0.026(4) Uani 0.15 1 d D U P C 2
F23B F 1.0846(13) 0.3568(14) 0.6991(15) 0.031(6) Uani 0.15 1 d D U P C 2
F24B F 1.1879(10) 0.3223(9) 0.7606(9) 0.030(4) Uani 0.15 1 d D U P C 2
F22B F 1.0927(10) 0.2881(10) 0.7676(9) 0.025(4) Uani 0.15 1 d D U P C 2
C32B C 1.2535(17) 0.4350(9) 0.6588(9) 0.021(4) Uani 0.15 1 d D U P F 2
Cl3B Cl 1.2764(7) 0.3960(7) 0.7296(6) 0.043(3) Uani 0.15 1 d D . P F 2
C31B C 1.3220(8) 0.3527(8) 0.6249(13) 0.023(4) Uani 0.15 1 d D U P F 2
F4B F 1.3150(14) 0.3050(12) 0.6535(14) 0.024(7) Uani 0.15 1 d D U P F 2
F5B F 1.3801(9) 0.3806(9) 0.6610(10) 0.023(4) Uani 0.15 1 d D U P F 2
C30B C 1.2560(11) 0.4242(9) 0.5487(9) 0.032(3) Uani 0.15 1 d D U P F 2
F2B F 1.2109(13) 0.4685(10) 0.5297(13) 0.042(5) Uani 0.15 1 d D U P F 2
F3B F 1.2310(15) 0.3918(13) 0.4961(13) 0.029(5) Uani 0.15 1 d D U P F 2
F1B F 1.3187(12) 0.4470(11) 0.5549(13) 0.033(4) Uani 0.15 1 d D U P F 2
O12A O 1.1256(4) 0.2871(4) 0.6250(4) 0.0103(18) Uani 0.45 1 d D U P C 1
O12B O 1.1093(4) 0.2762(3) 0.6114(3) 0.0105(15) Uani 0.55 1 d D U P C 2
Cl1B Cl 0.6482(5) 0.4432(3) 0.1474(5) 0.0275(17) Uani 0.3 1 d . U P A 2
O14A O 0.6698(6) 0.2451(5) 0.0434(6) 0.014(3) Uani 0.4 1 d D U P B 2

loop_
_atom_site_aniso_label
_atom_site_aniso_U_11
_atom_site_aniso_U_22
_atom_site_aniso_U_33
_atom_site_aniso_U_23
_atom_site_aniso_U_13
_atom_site_aniso_U_12
Mo1 0.00989(16) 0.00790(16) 0.02162(18) 0.00089(13) 0.00973(13) 0.00056(12)
Mo2 0.01746(18) 0.01036(17) 0.01705(17) 0.00495(13) 0.00974(14) 0.00524(13)
Mo3 0.01006(16) 0.01231(17) 0.01362(16) 0.00440(12) 0.00750(13) 0.00182(12)
Mo4 0.01356(16) 0.00921(16) 0.01526(16) -0.00086(12) 0.01002(13) -0.00248(13)
Cl1 0.0215(6) 0.0271(7) 0.0642(9) -0.0229(7) 0.0095(6) -0.0110(5)
Cl5 0.0180(5) 0.0243(6) 0.0339(6) -0.0051(5) -0.0003(5) 0.0070(5)
Cl6 0.0283(6) 0.0187(6) 0.0397(7) -0.0040(5) 0.0226(5) 0.0070(5)
Cl4 0.0321(6) 0.0165(5) 0.0415(7) 0.0089(5) 0.0243(5) 0.0031(5)
Cl7 0.0362(7) 0.0290(6) 0.0277(6) 0.0161(5) 0.0145(5) 0.0185(6)
Cl9 0.0296(6) 0.0284(6) 0.0393(7) 0.0118(5) 0.0237(5) 0.0016(5)
Cl8 0.0397(7) 0.0365(7) 0.0179(5) 0.0007(5) 0.0122(5) 0.0102(6)
Cl10 0.0222(6) 0.0355(7) 0.0346(6) 0.0100(5) 0.0187(5) 0.0122(5)
Cl13 0.0342(7) 0.0437(8) 0.0249(6) 0.0102(6) -0.0001(5) -0.0058(6)
Cl14 0.0501(8) 0.0380(7) 0.0317(6) 0.0077(6) 0.0281(6) 0.0155(7)
Cl15 0.0387(7) 0.0130(5) 0.0403(7) 0.0003(5) 0.0181(6) -0.0039(5)
Cl16 0.0361(7) 0.0226(6) 0.0396(7) 0.0083(5) 0.0230(6) -0.0058(5)
Cl17 0.0219(6) 0.0342(7) 0.0313(6) -0.0060(5) 0.0085(5) -0.0003(5)
Cl18 0.0454(8) 0.0189(6) 0.0534(8) 0.0042(6) 0.0365(7) 0.0149(6)
Cl19 0.0380(7) 0.0234(6) 0.0536(8) -0.0106(6) 0.0285(7) -0.0086(6)
Cl20 0.0300(6) 0.0373(7) 0.0230(6) -0.0078(5) 0.0103(5) -0.0089(6)
Cl21 0.0211(11) 0.038(2) 0.0339(15) -0.0031(14) 0.0176(11) -0.0025(15)
Cl22 0.0410(7) 0.0238(6) 0.0300(6) 0.0088(5) 0.0211(5) -0.0073(5)
Cl23 0.0390(7) 0.0159(5) 0.0291(6) -0.0036(5) 0.0147(5) -0.0019(5)
Cl24 0.0181(5) 0.0255(6) 0.0399(7) 0.0046(5) 0.0133(5) -0.0030(5)
Al1 0.0095(5) 0.0080(6) 0.0134(5) 0.0031(5) 0.0082(5) 0.0027(5)
Al2 0.0111(6) 0.0094(6) 0.0148(6) 0.0001(5) 0.0077(5) -0.0046(5)
F7 0.0317(17) 0.0252(16) 0.070(2) 0.0059(16) 0.0371(18) -0.0023(14)
F8 0.049(2) 0.0245(17) 0.069(2) 0.0257(17) 0.045(2) 0.0154(16)
F9 0.056(2) 0.053(2) 0.0348(17) 0.0097(17) 0.0378(17) 0.0158(19)
F10 0.0298(17) 0.0323(18) 0.0404(18) -0.0243(15) 0.0048(14) 0.0044(14)
F11 0.0293(16) 0.045(2) 0.0168(13) 0.0005(13) 0.0052(12) 0.0174(15)
F12 0.0133(13) 0.0261(16) 0.0454(18) -0.0050(14) 0.0143(13) -0.0036(12)
F15 0.0214(14) 0.0245(15) 0.0323(15) 0.0013(13) 0.0152(12) 0.0093(12)
F13 0.0272(15) 0.0101(13) 0.0344(15) -0.0005(12) 0.0135(12) -0.0043(11)
F14 0.0318(15) 0.0178(14) 0.0198(13) -0.0001(11) 0.0121(12) 0.0037(12)
F17 0.0291(16) 0.0216(15) 0.0353(16) -0.0109(13) 0.0138(13) -0.0067(13)
F18 0.0122(13) 0.0407(19) 0.0338(16) 0.0017(14) -0.0002(12) 0.0034(13)
F16 0.0232(14) 0.0249(15) 0.0337(16) 0.0028(13) 0.0181(13) -0.0056(12)
F28 0.0292(16) 0.0394(19) 0.0404(18) 0.0146(15) 0.0232(14) 0.0035(15)
F29 0.0287(17) 0.043(2) 0.055(2) 0.0227(18) 0.0242(16) 0.0220(16)
F30 0.051(2) 0.0266(17) 0.0358(17) -0.0127(14) 0.0260(16) -0.0037(16)
F25 0.089(3) 0.0132(15) 0.0416(19) 0.0040(14) 0.025(2) -0.0097(18)
F26 0.105(3) 0.0193(17) 0.041(2) -0.0100(15) 0.031(2) -0.012(2)
F27 0.049(2) 0.048(2) 0.043(2) 0.0024(18) 0.0038(17) -0.0332(19)
F33 0.054(2) 0.0349(18) 0.0417(18) 0.0069(15) 0.0392(17) 0.0037(16)
F31 0.0303(17) 0.0253(16) 0.067(2) -0.0027(16) 0.0354(17) -0.0102(14)
F32 0.061(2) 0.0277(18) 0.079(3) 0.0305(19) 0.055(2) 0.0185(17)
F34 0.079(3) 0.056(3) 0.036(2) -0.0163(19) 0.015(2) -0.029(2)
F35 0.043(2) 0.097(4) 0.0341(19) 0.032(2) 0.0066(17) 0.002(2)
F36 0.0209(17) 0.112(4) 0.052(2) 0.025(2) 0.0037(16) -0.025(2)
F38 0.038(2) 0.060(3) 0.041(2) 0.0205(18) 0.0155(16) -0.0055(19)
F39 0.073(3) 0.058(3) 0.0247(17) -0.0097(17) 0.0215(18) -0.038(2)
F37 0.0410(19) 0.0364(19) 0.0434(19) 0.0005(15) 0.0270(16) -0.0183(16)
F42 0.0248(16) 0.0363(18) 0.049(2) -0.0128(16) 0.0175(15) -0.0061(14)
F40 0.081(3) 0.041(2) 0.052(2) -0.0169(18) 0.047(2) -0.002(2)
F41 0.064(3) 0.0247(18) 0.052(2) -0.0009(16) 0.027(2) 0.0021(17)
F44 0.0394(18) 0.0339(18) 0.0362(17) -0.0044(14) 0.0321(15) 0.0003(15)
F45 0.0334(17) 0.0177(15) 0.0401(17) 0.0007(13) 0.0153(14) 0.0079(13)
F43 0.0269(15) 0.0225(15) 0.0355(16) -0.0099(13) 0.0155(13) -0.0069(13)
F48 0.0320(16) 0.0353(18) 0.0204(14) 0.0025(13) 0.0082(12) 0.0022(14)
F46 0.0190(14) 0.0300(16) 0.0415(17) -0.0015(14) 0.0171(13) -0.0026(13)
F47 0.0298(16) 0.0207(15) 0.0361(16) 0.0016(13) 0.0154(13) 0.0078(13)
O1 0.030(2) 0.0150(18) 0.036(2) -0.0090(15) 0.0135(16) -0.0013(15)
O2 0.046(3) 0.047(3) 0.041(3) 0.006(2) 0.024(2) -0.001(2)
O3 0.034(2) 0.031(2) 0.035(2) 0.0077(17) 0.0256(17) 0.0116(17)
O4 0.061(3) 0.030(2) 0.032(2) -0.0041(19) -0.009(2) -0.004(2)
O5 0.049(2) 0.0131(17) 0.036(2) 0.0015(16) 0.0256(19) 0.0057(17)
O6 0.0207(18) 0.0248(19) 0.0262(18) -0.0004(15) 0.0046(16) 0.0003(15)
O7 0.036(2) 0.040(2) 0.030(2) -0.0070(18) 0.0132(18) -0.0160(19)
O8 0.058(3) 0.0172(19) 0.033(2) 0.0060(16) 0.028(2) 0.0085(18)
O9 0.0163(16) 0.0118(16) 0.0301(18) -0.0071(14) 0.0037(14) -0.0030(13)
O10 0.0144(15) 0.0109(15) 0.0180(15) -0.0031(12) 0.0045(12) 0.0044(12)
O11 0.0104(14) 0.0120(15) 0.0174(14) 0.0031(12) 0.0053(12) 0.0029(12)
O13 0.0185(17) 0.0302(19) 0.0254(17) 0.0139(15) 0.0123(14) 0.0132(15)
O14 0.014(3) 0.020(3) 0.019(3) -0.002(2) 0.008(2) 0.007(2)
O16 0.0221(17) 0.0218(17) 0.0219(16) 0.0017(14) 0.0155(14) -0.0045(14)
C1 0.032(3) 0.028(3) 0.044(3) -0.009(3) 0.019(3) 0.002(2)
C2 0.017(3) 0.026(3) 0.051(4) -0.003(3) 0.012(2) -0.002(2)
C3 0.032(3) 0.025(3) 0.080(5) -0.005(3) 0.045(3) -0.007(2)
C4 0.028(3) 0.021(3) 0.068(4) 0.003(3) 0.036(3) -0.006(2)
C5 0.018(2) 0.028(3) 0.052(4) -0.007(3) 0.014(2) -0.005(2)
C6 0.014(2) 0.016(2) 0.022(2) -0.0031(18) 0.0097(17) -0.0019(18)
C7 0.027(3) 0.025(3) 0.039(3) -0.003(2) 0.012(2) 0.000(2)
C8 0.039(3) 0.024(3) 0.026(2) 0.010(2) 0.011(2) 0.018(2)
C9 0.027(2) 0.011(2) 0.027(2) 0.0086(18) 0.0129(19) 0.0113(19)
C10 0.029(3) 0.008(2) 0.046(3) 0.012(2) 0.015(2) 0.0056(19)
C11 0.045(3) 0.023(3) 0.065(3) 0.031(3) 0.038(3) 0.014(2)
C12 0.061(4) 0.032(3) 0.038(3) 0.023(2) 0.034(3) 0.027(3)
C13 0.028(3) 0.017(2) 0.025(2) 0.0068(19) 0.015(2) 0.004(2)
C14 0.031(3) 0.024(3) 0.023(2) 0.000(2) 0.004(2) 0.005(2)
C15 0.027(3) 0.048(3) 0.018(2) 0.002(2) 0.018(2) -0.006(2)
C16 0.022(2) 0.035(3) 0.030(3) 0.008(2) 0.023(2) 0.006(2)
C17 0.015(2) 0.035(3) 0.027(2) 0.008(2) 0.0127(19) -0.006(2)
C18 0.030(3) 0.024(3) 0.036(3) 0.012(2) 0.021(2) -0.007(2)
C19 0.026(3) 0.033(3) 0.026(2) 0.023(2) 0.016(2) 0.007(2)
C20 0.023(2) 0.014(2) 0.023(2) 0.0045(19) 0.0124(19) 0.0008(19)
C21 0.016(2) 0.016(2) 0.019(2) 0.0036(18) 0.0087(19) 0.0059(18)
C22 0.0163(18) 0.024(2) 0.0258(19) 0.0014(16) 0.0147(16) 0.0077(16)
C23 0.0190(19) 0.035(2) 0.032(2) -0.0032(18) 0.0164(17) -0.0008(18)
C24 0.023(2) 0.031(2) 0.031(2) 0.0009(18) 0.0219(17) -0.0073(17)
C25 0.0223(19) 0.028(2) 0.0187(18) 0.0009(16) 0.0162(16) 0.0027(17)
C26 0.0192(18) 0.0159(19) 0.0231(19) -0.0060(16) 0.0127(15) 0.0025(16)
C27 0.024(2) 0.020(2) 0.022(2) -0.003(2) 0.012(2) -0.011(2)
C28 0.030(3) 0.015(2) 0.023(2) -0.005(2) 0.018(2) -0.003(2)
C33 0.011(2) 0.015(2) 0.018(2) 0.0002(17) 0.0090(17) 0.0010(17)
C34 0.016(2) 0.011(2) 0.023(2) 0.0002(18) 0.0078(18) 0.0016(17)
C35 0.032(3) 0.019(3) 0.042(3) 0.007(2) 0.028(2) 0.004(2)
C36 0.022(2) 0.018(2) 0.023(2) -0.0074(19) 0.0091(19) 0.004(2)
C37 0.010(2) 0.013(2) 0.019(2) 0.0023(17) 0.0068(16) -0.0007(17)
C38 0.023(2) 0.020(2) 0.022(2) 0.0085(19) 0.0117(19) 0.009(2)
C39 0.017(2) 0.011(2) 0.023(2) 0.0008(18) 0.0062(18) 0.0026(18)
C40 0.014(2) 0.024(3) 0.022(2) -0.002(2) 0.0061(18) -0.0043(19)
C45 0.023(2) 0.010(2) 0.021(2) 0.0030(18) 0.0099(19) 0.0036(18)
C47 0.024(2) 0.017(2) 0.024(2) 0.004(2) 0.008(2) 0.004(2)
C48 0.024(2) 0.020(2) 0.031(3) 0.003(2) 0.016(2) 0.003(2)
C46 0.064(4) 0.018(2) 0.035(3) -0.003(2) 0.016(3) -0.015(3)
C49 0.017(2) 0.017(2) 0.031(2) 0.005(2) 0.017(2) 0.0028(19)
C50 0.021(2) 0.014(2) 0.026(2) -0.0003(19) 0.0157(19) 0.0025(19)
C51 0.034(3) 0.015(2) 0.044(3) 0.008(2) 0.030(3) 0.005(2)
C52 0.033(3) 0.064(4) 0.031(3) 0.009(3) 0.007(2) -0.015(3)
C53 0.030(3) 0.025(3) 0.021(2) -0.005(2) 0.012(2) -0.018(2)
C54 0.022(2) 0.032(3) 0.031(3) -0.001(2) 0.014(2) -0.009(2)
C55 0.046(4) 0.033(3) 0.033(3) -0.004(2) 0.022(3) -0.024(3)
C56 0.045(3) 0.021(3) 0.043(3) -0.012(2) 0.025(3) -0.010(3)
C57 0.016(2) 0.016(2) 0.018(2) -0.0004(17) 0.0138(17) -0.0026(18)
C58 0.025(2) 0.017(2) 0.022(2) 0.0031(19) 0.0135(19) -0.005(2)
C59 0.026(3) 0.017(2) 0.030(2) -0.003(2) 0.019(2) 0.000(2)
C60 0.024(2) 0.020(2) 0.023(2) 0.0006(19) 0.012(2) 0.002(2)
Cl11 0.0305(10) 0.0220(8) 0.0416(11) -0.0086(8) 0.0246(9) -0.0036(8)
Cl12 0.0325(8) 0.0427(9) 0.0190(6) 0.0053(6) 0.0195(6) 0.0031(7)
F20A 0.0240(18) 0.047(2) 0.033(2) 0.0004(18) 0.0113(16) 0.0034(18)
F21A 0.0288(19) 0.033(2) 0.044(2) 0.0115(19) 0.0263(18) 0.0142(17)
F19A 0.037(2) 0.036(2) 0.040(2) 0.028(2) 0.025(2) 0.022(2)
F22A 0.045(2) 0.0184(18) 0.055(2) -0.0011(17) 0.032(2) 0.0124(17)
F23A 0.030(4) 0.036(3) 0.021(3) -0.005(2) -0.004(3) 0.007(3)
F24A 0.041(2) 0.024(2) 0.043(2) -0.0030(19) 0.028(2) -0.0036(17)
C41A 0.0162(14) 0.0162(14) 0.0158(14) 0.0013(9) 0.0084(9) 0.0012(9)
C42A 0.016(2) 0.024(3) 0.017(2) 0.001(2) 0.013(2) 0.003(2)
C43 0.023(2) 0.030(3) 0.026(2) 0.009(2) 0.0149(18) 0.008(2)
C44A 0.028(3) 0.018(3) 0.027(3) 0.001(2) 0.017(3) 0.005(2)
Cl3A 0.0368(9) 0.0214(8) 0.0596(11) 0.0176(8) 0.0093(8) -0.0014(7)
Cl2 0.0198(6) 0.0414(8) 0.0570(9) -0.0284(7) 0.0179(6) -0.0021(6)
F1A 0.026(2) 0.076(4) 0.039(2) -0.001(2) 0.020(2) -0.013(2)
F2A 0.027(3) 0.074(4) 0.023(2) 0.002(2) 0.014(2) 0.001(3)
F3A 0.0352(19) 0.061(3) 0.0406(19) -0.0180(18) 0.0151(16) 0.0210(18)
F4A 0.0196(18) 0.037(2) 0.030(2) -0.0045(18) 0.0014(16) 0.0049(16)
F5A 0.040(3) 0.016(2) 0.043(3) 0.0031(18) 0.003(3) 0.009(2)
C29 0.0150(19) 0.017(2) 0.023(2) -0.0033(17) 0.0086(17) 0.0027(17)
C30A 0.020(3) 0.038(3) 0.027(3) -0.004(3) 0.009(2) 0.000(2)
O15A 0.016(4) 0.022(5) 0.023(3) -0.004(3) 0.005(4) -0.013(3)
O15 0.018(4) 0.016(4) 0.023(3) -0.004(3) 0.009(4) -0.010(3)
Cl3 0.017(4) 0.024(5) 0.054(6) 0.018(5) 0.014(4) -0.002(3)
C42B 0.022(5) 0.025(5) 0.024(5) 0.005(5) 0.016(5) 0.003(5)
Cl1A 0.015(7) 0.030(7) 0.018(6) 0.006(4) -0.008(6) 0.002(6)
C41B 0.019(5) 0.026(6) 0.022(5) 0.003(5) 0.015(5) -0.002(5)
F19B 0.028(8) 0.027(8) 0.034(8) 0.006(7) 0.007(7) 0.014(7)
F21B 0.029(7) 0.021(7) 0.034(7) 0.008(6) 0.014(6) 0.012(6)
F20B 0.017(4) 0.019(4) 0.019(4) 0.003(3) 0.009(3) -0.002(3)
Sb2 0.0098(4) 0.0159(3) 0.0149(3) 0.0042(2) 0.0054(2) -0.0002(2)
Sb1 0.0110(3) 0.0112(4) 0.0199(2) 0.0011(3) 0.0074(2) -0.0008(2)
As2 0.0170(8) 0.0116(4) 0.0175(6) -0.0015(4) 0.0109(6) 0.0016(6)
As1 0.0198(9) 0.0067(4) 0.0225(7) -0.0013(5) 0.0122(6) 0.0012(6)
C32A 0.016(3) 0.014(3) 0.035(3) -0.005(2) 0.011(2) -0.005(2)
C31A 0.024(3) 0.014(2) 0.023(3) -0.002(2) 0.004(2) 0.001(2)
F6A 0.034(2) 0.046(3) 0.018(2) 0.004(2) 0.0076(17) -0.009(2)
As2B 0.018(4) 0.030(4) 0.022(3) 0.005(3) 0.013(2) 0.000(3)
Sb2B 0.022(3) 0.0093(13) 0.026(2) 0.0012(13) 0.015(2) 0.003(2)
Sb1B 0.021(3) 0.0187(15) 0.030(3) 0.0025(18) 0.020(2) 0.0009(18)
As1B 0.020(3) 0.013(3) 0.032(2) -0.002(2) 0.016(2) 0.004(2)
C44B 0.026(6) 0.030(7) 0.031(6) 0.001(6) 0.021(6) -0.002(6)
F23B 0.023(10) 0.037(10) 0.040(10) 0.002(8) 0.021(8) 0.004(9)
F24B 0.038(8) 0.034(9) 0.027(7) -0.002(7) 0.023(7) -0.009(7)
F22B 0.029(5) 0.029(5) 0.026(5) 0.001(4) 0.019(4) -0.004(4)
C32B 0.018(7) 0.015(7) 0.028(7) -0.006(7) 0.008(6) -0.002(6)
Cl3B 0.034(5) 0.057(8) 0.033(6) -0.023(6) 0.006(4) -0.001(6)
C31B 0.019(6) 0.018(6) 0.027(6) -0.002(6) 0.006(5) 0.002(6)
F4B 0.022(8) 0.026(8) 0.028(8) -0.002(5) 0.014(5) 0.001(5)
F5B 0.017(6) 0.024(6) 0.027(6) -0.001(4) 0.007(4) -0.003(4)
C30B 0.027(6) 0.026(5) 0.040(6) -0.005(5) 0.011(5) 0.004(5)
F2B 0.043(9) 0.019(8) 0.054(9) -0.007(8) 0.009(8) 0.002(8)
F3B 0.029(9) 0.026(8) 0.037(9) -0.012(7) 0.018(7) 0.010(8)
F1B 0.023(8) 0.034(9) 0.043(9) 0.007(8) 0.015(7) 0.002(8)
O12A 0.010(2) 0.011(2) 0.010(2) 0.0004(10) 0.0051(11) -0.0006(10)
O12B 0.0106(17) 0.0112(17) 0.0105(17) -0.0004(9) 0.0051(10) 0.0004(10)
Cl1B 0.019(2) 0.024(4) 0.047(4) -0.015(3) 0.022(3) -0.007(3)
O14A 0.010(4) 0.018(4) 0.017(4) 0.002(2) 0.007(3) 0.002(2)

loop_
_atom_type_symbol
_atom_type_description
_atom_type_scat_dispersion_real
_atom_type_scat_dispersion_imag
_atom_type_scat_source
C C 0.0181 0.0091 'International Tables Vol C Tables 4.2.6.8 and 6.1.1.4'
H H 0.0000 0.0000 'International Tables Vol C Tables 4.2.6.8 and 6.1.1.4'
Al Al 0.2130 0.2455 'International Tables Vol C Tables 4.2.6.8 and 6.1.1.4'
As As -0.9300 1.0051 'International Tables Vol C Tables 4.2.6.8 and 6.1.1.4'
Cl Cl 0.3639 0.7018 'International Tables Vol C Tables 4.2.6.8 and 6.1.1.4'
F F 0.0727 0.0534 'International Tables Vol C Tables 4.2.6.8 and 6.1.1.4'
Mo Mo -0.0483 2.7339 'International Tables Vol C Tables 4.2.6.8 and 6.1.1.4'
O O 0.0492 0.0322 'International Tables Vol C Tables 4.2.6.8 and 6.1.1.4'
Sb Sb -0.0562 5.8946 'International Tables Vol C Tables 4.2.6.8 and 6.1.1.4'

loop_
_exptl_crystal_face_index_h
_exptl_crystal_face_index_k
_exptl_crystal_face_index_l
_exptl_crystal_face_perp_dist
-9 9 10 0.0590
-8 -10 10 0.0688
8 10 -9 0.0587
9 -9 -9 0.0457
-4 -14 5 0.0762
4 14 -5 0.0762
9 5 5 0.1227
8 -1 8 0.1228
-5 7 -9 0.1202
-9 -5 -5 0.1232
-5 -14 4 0.0772
-11 3 -2 0.1032
-12 -4 1 0.0970
9 10 -9 0.0552
-8 -11 8 0.0596
-11 8 8 0.0678
-11 -7 10 0.0579

loop_
_geom_angle_atom_site_label_1
_geom_angle_atom_site_label_2
_geom_angle_atom_site_label_3
_geom_angle
_geom_angle_site_symmetry_1
_geom_angle_site_symmetry_3
_geom_angle_publ_flag
C1 Mo1 Mo2 84.37(15) . . ?
C1 Mo1 Sb1 138.74(15) . . ?
C1 Mo1 As1 97.05(14) . . ?
C1 Mo1 Sb1B 104.88(19) . . ?
C1 Mo1 As1B 137.5(3) . . ?
C2 Mo1 Mo2 107.95(16) . . ?
C2 Mo1 C1 34.7(2) . . ?
C2 Mo1 C5 58.1(2) . . ?
C2 Mo1 Sb1 151.77(15) . . ?
C2 Mo1 As1 131.60(16) . . ?
C2 Mo1 Sb1B 139.4(2) . . ?
C2 Mo1 As1B 144.8(2) . . ?
C3 Mo1 Mo2 143.7(2) . . ?
C3 Mo1 C1 60.5(2) . . ?
C3 Mo1 C2 37.0(2) . . ?
C3 Mo1 C4 35.9(2) . . ?
C3 Mo1 C5 59.5(2) . . ?
C3 Mo1 Sb1 159.83(19) . . ?
C3 Mo1 As1 134.11(16) . . ?
C3 Mo1 Sb1B 137.5(2) . . ?
C3 Mo1 As1B 156.7(3) . . ?
C4 Mo1 Mo2 132.98(17) . . ?
C4 Mo1 C1 60.3(2) . . ?
C4 Mo1 C2 59.9(2) . . ?
C4 Mo1 C5 36.0(2) . . ?
C4 Mo1 Sb1 148.21(16) . . ?
C4 Mo1 As1 98.55(15) . . ?
C4 Mo1 Sb1B 101.6(2) . . ?
C4 Mo1 As1B 155.2(2) . . ?
C5 Mo1 Mo2 97.39(16) . . ?
C5 Mo1 C1 35.4(2) . . ?
C5 Mo1 Sb1 138.06(14) . . ?
C5 Mo1 As1 78.92(15) . . ?
C5 Mo1 Sb1B 85.3(2) . . ?
C5 Mo1 As1B 143.5(3) . . ?
C6 Mo1 Mo2 84.09(13) . . ?
C6 Mo1 C1 104.4(2) . . ?
C6 Mo1 C2 81.73(19) . . ?
C6 Mo1 C3 95.67(19) . . ?
C6 Mo1 C4 131.55(19) . . ?
C6 Mo1 C5 138.4(2) . . ?
C6 Mo1 Sb1 75.04(13) . . ?
C6 Mo1 As1 129.79(14) . . ?
C6 Mo1 Sb1B 126.7(2) . . ?
C6 Mo1 As1B 67.6(2) . . ?
C7 Mo1 Mo2 134.12(17) . . ?
C7 Mo1 C1 140.5(2) . . ?
C7 Mo1 C2 116.3(2) . . ?
C7 Mo1 C3 82.1(3) . . ?
C7 Mo1 C4 82.3(3) . . ?
C7 Mo1 C5 115.4(2) . . ?
C7 Mo1 C6 90.6(2) . . ?
C7 Mo1 Sb1 80.18(17) . . ?
C7 Mo1 As1 100.85(17) . . ?
C7 Mo1 Sb1B 94.0(2) . . ?
C7 Mo1 As1B 82.0(3) . . ?
Sb1 Mo1 Mo2 54.38(2) . . ?
As1 Mo1 Mo2 53.23(6) . . ?
As1 Mo1 Sb1 59.51(5) . . ?
Sb1B Mo1 Mo2 56.01(18) . . ?
As1B Mo1 Mo2 53.9(3) . . ?
As1B Mo1 Sb1B 60.7(2) . . ?
C8 Mo2 Mo1 108.16(15) . . ?
C8 Mo2 C9 34.90(19) . . ?
C8 Mo2 C10 58.6(2) . . ?
C8 Mo2 Sb1 139.85(14) . . ?
C8 Mo2 As1 143.85(17) . . ?
C8 Mo2 Sb1B 150.8(2) . . ?
C8 Mo2 As1B 131.8(2) . . ?
C9 Mo2 Mo1 85.44(12) . . ?
C9 Mo2 Sb1 105.09(13) . . ?
C9 Mo2 As1 136.39(13) . . ?
C9 Mo2 Sb1B 138.4(2) . . ?
C9 Mo2 As1B 96.96(19) . . ?
C10 Mo2 Mo1 98.25(14) . . ?
C10 Mo2 C9 35.06(18) . . ?
C10 Mo2 Sb1 85.60(15) . . ?
C10 Mo2 As1 142.23(16) . . ?
C10 Mo2 Sb1B 137.7(2) . . ?
C10 Mo2 As1B 79.3(2) . . ?
C11 Mo2 Mo1 133.28(17) . . ?
C11 Mo2 C8 59.1(2) . . ?
C11 Mo2 C9 58.55(19) . . ?
C11 Mo2 C10 35.3(2) . . ?
C11 Mo2 Sb1 102.73(19) . . ?
C11 Mo2 As1 157.04(18) . . ?
C11 Mo2 Sb1B 149.9(2) . . ?
C11 Mo2 As1B 99.9(3) . . ?
C12 Mo2 Mo1 142.84(15) . . ?
C12 Mo2 C8 35.8(2) . . ?
C12 Mo2 C9 58.91(19) . . ?
C12 Mo2 C10 59.3(2) . . ?
C12 Mo2 C11 35.9(3) . . ?
C12 Mo2 Sb1 138.6(2) . . ?
C12 Mo2 As1 158.50(18) . . ?
C12 Mo2 Sb1B 161.3(2) . . ?
C12 Mo2 As1B 135.2(3) . . ?
C13 Mo2 Mo1 131.97(14) . . ?
C13 Mo2 C8 119.4(2) . . ?
C13 Mo2 C9 139.14(19) . . ?
C13 Mo2 C10 111.5(2) . . ?
C13 Mo2 C11 81.1(2) . . ?
C13 Mo2 C12 85.2(2) . . ?
C13 Mo2 Sb1 88.76(15) . . ?
C13 Mo2 As1 83.85(15) . . ?
C13 Mo2 Sb1B 80.5(2) . . ?
C13 Mo2 As1B 96.0(2) . . ?
C14 Mo2 Mo1 88.98(17) . . ?
C14 Mo2 C8 83.1(2) . . ?
C14 Mo2 C9 109.1(2) . . ?
C14 Mo2 C10 141.4(2) . . ?
C14 Mo2 C11 128.3(2) . . ?
C14 Mo2 C12 93.0(3) . . ?
C14 Mo2 C13 90.1(2) . . ?
C14 Mo2 Sb1 128.02(16) . . ?
C14 Mo2 As1 68.66(16) . . ?
C14 Mo2 Sb1B 75.3(2) . . ?
C14 Mo2 As1B 131.7(3) . . ?
Sb1 Mo2 Mo1 55.92(2) . . ?
As1 Mo2 Mo1 51.52(6) . . ?
As1 Mo2 Sb1 59.55(4) . . ?
Sb1B Mo2 Mo1 53.01(17) . . ?
As1B Mo2 Mo1 52.6(2) . . ?
As1B Mo2 Sb1B 58.9(2) . . ?
C15 Mo3 Mo4 145.33(16) . . ?
C15 Mo3 C16 35.27(19) . . ?
C15 Mo3 C17 58.66(19) . . ?
C15 Mo3 C18 59.3(2) . . ?
C15 Mo3 Sb2 138.12(14) . . ?
C15 Mo3 As2 100.94(17) . . ?
C15 Mo3 As2B 143.3(3) . . ?
C15 Mo3 Sb2B 100.0(2) . . ?
C16 Mo3 Mo4 137.19(14) . . ?
C16 Mo3 C17 35.3(2) . . ?
C16 Mo3 Sb2 103.00(14) . . ?
C16 Mo3 As2 86.89(15) . . ?
C16 Mo3 As2B 108.0(3) . . ?
C16 Mo3 Sb2B 81.9(2) . . ?
C17 Mo3 Mo4 142.24(13) . . ?
C17 Mo3 Sb2 88.68(13) . . ?
C17 Mo3 As2 109.06(15) . . ?
C17 Mo3 As2B 91.1(4) . . ?
C17 Mo3 Sb2B 101.57(19) . . ?
C18 Mo3 Mo4 155.31(15) . . ?
C18 Mo3 C16 58.9(2) . . ?
C18 Mo3 C17 34.8(2) . . ?
C18 Mo3 Sb2 109.14(14) . . ?
C18 Mo3 As2 143.33(15) . . ?
C18 Mo3 As2B 108.4(3) . . ?
C18 Mo3 Sb2B 136.2(2) . . ?
C19 Mo3 Mo4 158.97(13) . . ?
C19 Mo3 C15 36.0(2) . . ?
C19 Mo3 C16 59.15(19) . . ?
C19 Mo3 C17 58.57(18) . . ?
C19 Mo3 C18 35.6(2) . . ?
C19 Mo3 Sb2 144.36(15) . . ?
C19 Mo3 As2 136.80(16) . . ?
C19 Mo3 As2B 144.0(3) . . ?
C19 Mo3 Sb2B 135.9(2) . . ?
C20 Mo3 Mo4 78.59(13) . . ?
C20 Mo3 C15 129.8(2) . . ?
C20 Mo3 C16 138.4(2) . . ?
C20 Mo3 C17 104.7(2) . . ?
C20 Mo3 C18 80.6(2) . . ?
C20 Mo3 C19 93.9(2) . . ?
C20 Mo3 C21 94.33(19) . . ?
C20 Mo3 Sb2 80.39(14) . . ?
C20 Mo3 As2 128.65(14) . . ?
C20 Mo3 As2B 74.3(3) . . ?
C20 Mo3 Sb2B 130.2(2) . . ?
C21 Mo3 Mo4 74.33(13) . . ?
C21 Mo3 C15 82.93(19) . . ?
C21 Mo3 C16 113.24(19) . . ?
C21 Mo3 C17 140.99(18) . . ?
C21 Mo3 C18 120.54(19) . . ?
C21 Mo3 C19 86.86(19) . . ?
C21 Mo3 Sb2 128.47(13) . . ?
C21 Mo3 As2 82.98(14) . . ?
C21 Mo3 As2B 127.1(4) . . ?
C21 Mo3 Sb2B 90.88(18) . . ?
Sb2 Mo3 Mo4 54.29(3) . . ?
As2 Mo3 Mo4 51.18(5) . . ?
As2 Mo3 Sb2 63.18(5) . . ?
As2B Mo3 Mo4 52.9(3) . . ?
As2B Mo3 Sb2B 63.6(3) . . ?
Sb2B Mo3 Mo4 55.44(17) . . ?
C22 Mo4 Mo3 91.64(12) . . ?
C22 Mo4 Sb2 105.72(13) . . ?
C22 Mo4 As2 140.97(13) . . ?
C22 Mo4 As2B 99.5(3) . . ?
C22 Mo4 Sb2B 142.9(2) . . ?
C23 Mo4 Mo3 116.83(14) . . ?
C23 Mo4 C22 34.87(19) . . ?
C23 Mo4 C26 58.39(18) . . ?
C23 Mo4 Sb2 139.74(15) . . ?
C23 Mo4 As2 147.71(14) . . ?
C23 Mo4 As2B 133.9(3) . . ?
C23 Mo4 Sb2B 154.40(19) . . ?
C24 Mo4 Mo3 150.15(15) . . ?
C24 Mo4 C22 58.80(19) . . ?
C24 Mo4 C23 35.4(2) . . ?
C24 Mo4 C25 35.97(19) . . ?
C24 Mo4 C26 59.32(18) . . ?
C24 Mo4 Sb2 133.88(14) . . ?
C24 Mo4 As2 156.33(16) . . ?
C24 Mo4 As2B 132.6(3) . . ?
C24 Mo4 Sb2B 157.7(2) . . ?
C25 Mo4 Mo3 133.47(13) . . ?
C25 Mo4 C22 58.63(17) . . ?
C25 Mo4 C23 58.91(18) . . ?
C25 Mo4 C26 35.51(18) . . ?
C25 Mo4 Sb2 97.95(13) . . ?
C25 Mo4 As2 153.21(13) . . ?
C25 Mo4 As2B 96.7(3) . . ?
C25 Mo4 Sb2B 146.67(19) . . ?
C26 Mo4 Mo3 99.57(12) . . ?
C26 Mo4 C22 34.89(17) . . ?
C26 Mo4 Sb2 83.39(12) . . ?
C26 Mo4 As2 143.54(13) . . ?
C26 Mo4 As2B 79.0(3) . . ?
C26 Mo4 Sb2B 139.1(2) . . ?
C27 Mo4 Mo3 93.35(14) . . ?
C27 Mo4 C22 106.7(2) . . ?
C27 Mo4 C23 81.1(2) . . ?
C27 Mo4 C24 91.6(2) . . ?
C27 Mo4 C25 127.31(19) . . ?
C27 Mo4 C26 139.03(19) . . ?
C27 Mo4 C28 88.8(2) . . ?
C27 Mo4 Sb2 133.54(14) . . ?
C27 Mo4 As2 71.39(15) . . ?
C27 Mo4 As2B 135.7(3) . . ?
C27 Mo4 Sb2B 77.6(2) . . ?
C28 Mo4 Mo3 127.72(14) . . ?
C28 Mo4 C22 137.33(18) . . ?
C28 Mo4 C23 115.1(2) . . ?
C28 Mo4 C24 81.8(2) . . ?
C28 Mo4 C25 80.17(19) . . ?
C28 Mo4 C26 112.24(18) . . ?
C28 Mo4 Sb2 89.40(15) . . ?
C28 Mo4 As2 81.48(15) . . ?
C28 Mo4 As2B 95.6(3) . . ?
C28 Mo4 Sb2B 78.6(2) . . ?
Sb2 Mo4 Mo3 53.35(3) . . ?
As2 Mo4 Mo3 50.57(6) . . ?
As2 Mo4 Sb2 62.44(5) . . ?
As2B Mo4 Mo3 50.3(3) . . ?
As2B Mo4 Sb2B 60.4(3) . . ?
Sb2B Mo4 Mo3 51.30(18) . . ?
O9 Al1 O10 111.95(17) . . ?
O9 Al1 O11 106.71(17) . . ?
O9 Al1 O12A 101.8(3) . . ?
O9 Al1 O12B 115.9(3) . . ?
O10 Al1 O12A 111.0(3) . . ?
O11 Al1 O10 108.42(16) . . ?
O11 Al1 O12A 116.8(3) . . ?
O12B Al1 O10 106.4(3) . . ?
O12B Al1 O11 107.1(3) . . ?
O13 Al2 O16 109.66(17) . . ?
O13 Al2 O15A 113.8(4) . . ?
O13 Al2 O15 103.2(4) . . ?
O13 Al2 O14A 104.6(4) . . ?
O14 Al2 O13 115.3(3) . . ?
O14 Al2 O16 107.6(3) . . ?
O14 Al2 O15A 97.7(5) . . ?
O16 Al2 O15A 112.3(5) . . ?
O16 Al2 O14A 106.4(4) . . ?
O15 Al2 O16 106.5(4) . . ?
O15 Al2 O14A 125.8(5) . . ?
C29 O9 Al1 155.2(3) . . ?
C33 O10 Al1 150.2(3) . . ?
C37 O11 Al1 148.7(3) . . ?
C45 O13 Al2 154.9(3) . . ?
C49 O14 Al2 157.7(6) . . ?
C57 O16 Al2 155.8(3) . . ?
Mo1 C1 H1 123.4 . . ?
C2 C1 Mo1 69.9(3) . . ?
C2 C1 H1 127.1 . . ?
C2 C1 C5 105.8(6) . . ?
C5 C1 Mo1 71.3(3) . . ?
C5 C1 H1 127.1 . . ?
Mo1 C2 H2 121.4 . . ?
C1 C2 Mo1 75.3(3) . . ?
C1 C2 H2 124.9 . . ?
C1 C2 C3 110.2(5) . . ?
C3 C2 Mo1 70.0(3) . . ?
C3 C2 H2 124.9 . . ?
Mo1 C3 H3 119.6 . . ?
C2 C3 Mo1 73.0(3) . . ?
C2 C3 H3 126.6 . . ?
C4 C3 Mo1 72.7(3) . . ?
C4 C3 C2 106.8(6) . . ?
C4 C3 H3 126.6 . . ?
Mo1 C4 H4 119.9 . . ?
C3 C4 Mo1 71.4(3) . . ?
C3 C4 H4 126.1 . . ?
C3 C4 C5 107.8(6) . . ?
C5 C4 Mo1 74.4(3) . . ?
C5 C4 H4 126.1 . . ?
Mo1 C5 H5 123.4 . . ?
C1 C5 Mo1 73.4(3) . . ?
C1 C5 H5 125.3 . . ?
C4 C5 Mo1 69.5(3) . . ?
C4 C5 C1 109.4(5) . . ?
C4 C5 H5 125.3 . . ?
O1 C6 Mo1 175.2(4) . . ?
O2 C7 Mo1 178.3(5) . . ?
Mo2 C8 H8 121.1 . . ?
C9 C8 Mo2 74.0(3) . . ?
C9 C8 H8 125.8 . . ?
C9 C8 C12 108.3(6) . . ?
C12 C8 Mo2 70.8(3) . . ?
C12 C8 H8 125.8 . . ?
Mo2 C9 H9 122.6 . . ?
C8 C9 Mo2 71.1(3) . . ?
C8 C9 H9 125.9 . . ?
C8 C9 C10 108.3(5) . . ?
C10 C9 Mo2 72.1(3) . . ?
C10 C9 H9 125.9 . . ?
Mo2 C10 H10 122.2 . . ?
C9 C10 Mo2 72.8(3) . . ?
C9 C10 H10 126.3 . . ?
C11 C10 Mo2 70.4(3) . . ?
C11 C10 C9 107.3(6) . . ?
C11 C10 H10 126.3 . . ?
Mo2 C11 H11 120.2 . . ?
C10 C11 Mo2 74.3(3) . . ?
C10 C11 H11 125.7 . . ?
C10 C11 C12 108.7(5) . . ?
C12 C11 Mo2 71.6(3) . . ?
C12 C11 H11 125.7 . . ?
Mo2 C12 H12 119.6 . . ?
C8 C12 Mo2 73.5(3) . . ?
C8 C12 H12 126.3 . . ?
C11 C12 Mo2 72.6(3) . . ?
C11 C12 C8 107.4(5) . . ?
C11 C12 H12 126.3 . . ?
O3 C13 Mo2 176.1(4) . . ?
O4 C14 Mo2 177.0(5) . . ?
Mo3 C15 H15 120.5 . . ?
C16 C15 Mo3 73.7(3) . . ?
C16 C15 H15 126.0 . . ?
C16 C15 C19 108.0(5) . . ?
C19 C15 Mo3 71.6(3) . . ?
C19 C15 H15 126.0 . . ?
Mo3 C16 H16 121.7 . . ?
C15 C16 Mo3 71.0(3) . . ?
C15 C16 H16 126.3 . . ?
C15 C16 C17 107.4(5) . . ?
C17 C16 Mo3 72.7(3) . . ?
C17 C16 H16 126.3 . . ?
Mo3 C17 H17 122.0 . . ?
C16 C17 Mo3 72.0(3) . . ?
C16 C17 H17 125.5 . . ?
C18 C17 Mo3 72.1(3) . . ?
C18 C17 C16 108.9(5) . . ?
C18 C17 H17 125.5 . . ?
Mo3 C18 H18 121.7 . . ?
C17 C18 Mo3 73.1(3) . . ?
C17 C18 H18 126.2 . . ?
C17 C18 C19 107.5(5) . . ?
C19 C18 Mo3 70.7(3) . . ?
C19 C18 H18 126.2 . . ?
Mo3 C19 H19 119.8 . . ?
C15 C19 Mo3 72.4(3) . . ?
C15 C19 H19 125.9 . . ?
C18 C19 Mo3 73.7(3) . . ?
C18 C19 C15 108.2(5) . . ?
C18 C19 H19 125.9 . . ?
O5 C20 Mo3 172.7(4) . . ?
O6 C21 Mo3 173.5(4) . . ?
Mo4 C22 H22 122.4 . . ?
C23 C22 Mo4 71.5(3) . . ?
C23 C22 H22 125.9 . . ?
C23 C22 C26 108.1(5) . . ?
C26 C22 Mo4 71.9(3) . . ?
C26 C22 H22 125.9 . . ?
Mo4 C23 H23 121.7 . . ?
C22 C23 Mo4 73.7(3) . . ?
C22 C23 H23 125.7 . . ?
C22 C23 C24 108.6(5) . . ?
C24 C23 Mo4 70.7(3) . . ?
C24 C23 H23 125.7 . . ?
Mo4 C24 H24 119.5 . . ?
C23 C24 Mo4 73.9(3) . . ?
C23 C24 H24 126.3 . . ?
C23 C24 C25 107.5(5) . . ?
C25 C24 Mo4 72.2(3) . . ?
C25 C24 H24 126.3 . . ?
Mo4 C25 H25 120.0 . . ?
C24 C25 Mo4 71.8(3) . . ?
C24 C25 H25 125.9 . . ?
C26 C25 Mo4 74.1(3) . . ?
C26 C25 C24 108.2(4) . . ?
C26 C25 H25 125.9 . . ?
Mo4 C26 H26 121.9 . . ?
C22 C26 Mo4 73.2(3) . . ?
C22 C26 C25 107.6(4) . . ?
C22 C26 H26 126.2 . . ?
C25 C26 Mo4 70.4(3) . . ?
C25 C26 H26 126.2 . . ?
O7 C27 Mo4 175.5(4) . . ?
O8 C28 Mo4 175.4(4) . . ?
O10 C33 C34 109.7(4) . . ?
O10 C33 C35 110.9(4) . . ?
O10 C33 C36 110.0(3) . . ?
C35 C33 C34 109.8(4) . . ?
C35 C33 C36 106.5(4) . . ?
C36 C33 C34 109.9(4) . . ?
Cl5 C34 Cl6 108.2(2) . . ?
Cl5 C34 Cl4 106.9(3) . . ?
Cl6 C34 Cl4 107.7(2) . . ?
C33 C34 Cl5 108.9(3) . . ?
C33 C34 Cl6 114.2(3) . . ?
C33 C34 Cl4 110.6(3) . . ?
F7 C35 F9 106.9(4) . . ?
F7 C35 C33 112.4(4) . . ?
F8 C35 F7 107.8(5) . . ?
F8 C35 F9 107.1(5) . . ?
F8 C35 C33 109.3(4) . . ?
F9 C35 C33 113.2(4) . . ?
F10 C36 C33 113.7(4) . . ?
F11 C36 F10 107.6(4) . . ?
F11 C36 F12 106.6(4) . . ?
F11 C36 C33 111.2(4) . . ?
F12 C36 F10 107.2(4) . . ?
F12 C36 C33 110.2(4) . . ?
O11 C37 C38 109.3(3) . . ?
O11 C37 C39 111.7(4) . . ?
O11 C37 C40 107.5(4) . . ?
C39 C37 C38 110.1(4) . . ?
C40 C37 C38 110.8(4) . . ?
C40 C37 C39 107.4(4) . . ?
Cl9 C38 Cl7 108.7(3) . . ?
Cl9 C38 Cl8 107.2(3) . . ?
Cl8 C38 Cl7 107.7(3) . . ?
C37 C38 Cl7 112.1(3) . . ?
C37 C38 Cl9 109.4(3) . . ?
C37 C38 Cl8 111.6(3) . . ?
F15 C39 C37 112.7(4) . . ?
F13 C39 F15 107.5(4) . . ?
F13 C39 C37 112.0(4) . . ?
F14 C39 F15 107.7(4) . . ?
F14 C39 F13 106.7(4) . . ?
F14 C39 C37 109.8(4) . . ?
F17 C40 F18 108.0(4) . . ?
F17 C40 F16 106.3(4) . . ?
F17 C40 C37 111.5(4) . . ?
F18 C40 C37 113.8(4) . . ?
F16 C40 F18 107.2(4) . . ?
F16 C40 C37 109.8(4) . . ?
O13 C45 C47 109.1(4) . . ?
O13 C45 C48 109.7(4) . . ?
O13 C45 C46 109.6(4) . . ?
C48 C45 C47 111.0(4) . . ?
C46 C45 C47 110.9(4) . . ?
C46 C45 C48 106.4(4) . . ?
Cl13 C47 Cl14 108.5(3) . . ?
Cl15 C47 Cl13 108.0(3) . . ?
Cl15 C47 Cl14 107.2(3) . . ?
C45 C47 Cl13 113.5(4) . . ?
C45 C47 Cl14 109.2(3) . . ?
C45 C47 Cl15 110.3(3) . . ?
F28 C48 C45 110.2(4) . . ?
F29 C48 F28 108.1(4) . . ?
F29 C48 C45 112.9(4) . . ?
F30 C48 F28 106.7(4) . . ?
F30 C48 F29 108.3(4) . . ?
F30 C48 C45 110.3(4) . . ?
F25 C46 F26 106.6(5) . . ?
F25 C46 F27 107.9(5) . . ?
F25 C46 C45 110.5(5) . . ?
F26 C46 C45 110.3(5) . . ?
F27 C46 F26 108.2(5) . . ?
F27 C46 C45 113.1(5) . . ?
O14 C49 C50 105.6(5) . . ?
O14 C49 C51 108.2(5) . . ?
O14 C49 C52 115.7(5) . . ?
C51 C49 C50 110.3(4) . . ?
C52 C49 C50 110.5(4) . . ?
C52 C49 C51 106.4(4) . . ?
O14A C49 C50 114.7(7) . . ?
O14A C49 C51 115.0(7) . . ?
O14A C49 C52 99.0(7) . . ?
Cl17 C50 Cl16 106.6(3) . . ?
Cl17 C50 Cl18 107.8(3) . . ?
Cl18 C50 Cl16 108.4(3) . . ?
C49 C50 Cl16 110.0(3) . . ?
C49 C50 Cl17 109.2(3) . . ?
C49 C50 Cl18 114.6(3) . . ?
F33 C51 C49 113.0(4) . . ?
F31 C51 F33 106.9(4) . . ?
F31 C51 C49 111.9(4) . . ?
F32 C51 F33 108.1(5) . . ?
F32 C51 F31 107.0(5) . . ?
F32 C51 C49 109.7(4) . . ?
F34 C52 F35 106.8(6) . . ?
F34 C52 C49 114.7(5) . . ?
F35 C52 C49 110.2(6) . . ?
F36 C52 F34 107.6(6) . . ?
F36 C52 F35 105.8(6) . . ?
F36 C52 C49 111.1(5) . . ?
C55 C53 C54 109.2(5) . . ?
C56 C53 C54 111.1(4) . . ?
C56 C53 C55 107.9(5) . . ?
O15A C53 C54 116.9(7) . . ?
O15A C53 C55 113.7(7) . . ?
O15A C53 C56 97.2(6) . . ?
O15 C53 C54 102.4(6) . . ?
O15 C53 C55 108.1(7) . . ?
O15 C53 C56 117.9(6) . . ?
Cl19 C54 Cl21 103.7(3) . . ?
Cl20 C54 Cl19 107.9(3) . . ?
Cl20 C54 Cl21 107.4(3) . . ?
C53 C54 Cl19 113.5(3) . . ?
C53 C54 Cl20 110.7(4) . . ?
C53 C54 Cl21 113.3(4) . . ?
C53 C54 Cl1B 98.5(4) . . ?
Cl1B C54 Cl19 116.8(4) . . ?
Cl1B C54 Cl20 109.3(5) . . ?
F38 C55 F39 107.9(5) . . ?
F38 C55 F37 108.0(5) . . ?
F38 C55 C53 113.5(5) . . ?
F39 C55 F37 106.7(5) . . ?
F39 C55 C53 109.0(5) . . ?
F37 C55 C53 111.5(5) . . ?
F42 C56 C53 113.1(5) . . ?
F40 C56 F42 107.0(5) . . ?
F40 C56 C53 109.3(5) . . ?
F41 C56 F42 107.8(5) . . ?
F41 C56 F40 108.2(5) . . ?
F41 C56 C53 111.2(5) . . ?
O16 C57 C58 108.7(4) . . ?
O16 C57 C59 109.0(4) . . ?
O16 C57 C60 110.8(4) . . ?
C59 C57 C58 110.6(4) . . ?
C60 C57 C58 111.0(4) . . ?
C60 C57 C59 106.6(4) . . ?
Cl23 C58 Cl22 108.3(3) . . ?
Cl24 C58 Cl22 108.2(3) . . ?
Cl24 C58 Cl23 107.2(3) . . ?
C57 C58 Cl22 112.6(3) . . ?
C57 C58 Cl23 109.8(3) . . ?
C57 C58 Cl24 110.5(3) . . ?
F44 C59 C57 113.7(4) . . ?
F45 C59 F44 107.1(4) . . ?
F45 C59 F43 107.4(4) . . ?
F45 C59 C57 111.2(4) . . ?
F43 C59 F44 106.7(4) . . ?
F43 C59 C57 110.4(4) . . ?
F48 C60 C57 112.6(4) . . ?
F46 C60 F48 107.5(4) . . ?
F46 C60 F47 107.0(4) . . ?
F46 C60 C57 110.7(4) . . ?
F47 C60 F48 106.1(4) . . ?
F47 C60 C57 112.6(4) . . ?
C43 C41A C42A 110.7(4) . . ?
C43 C41A C44A 106.1(5) . . ?
C44A C41A C42A 110.3(4) . . ?
O12A C41A C42A 104.4(5) . . ?
O12A C41A C43 102.3(5) . . ?
O12A C41A C44A 122.7(6) . . ?
Cl10 C42A Cl12 107.8(3) . . ?
Cl11 C42A Cl10 109.5(3) . . ?
Cl11 C42A Cl12 108.4(3) . . ?
C41A C42A Cl10 108.5(4) . . ?
C41A C42A Cl11 109.4(4) . . ?
C41A C42A Cl12 113.2(4) . . ?
F20A C43 C41A 111.7(4) . . ?
F21A C43 F20A 105.9(4) . . ?
F21A C43 C41A 110.4(4) . . ?
F19A C43 F20A 106.6(5) . . ?
F19A C43 F21A 107.1(5) . . ?
F19A C43 C41A 114.6(5) . . ?
F19B C43 C41B 110.9(16) . . ?
F19B C43 F21B 98.3(14) . . ?
F21B C43 C41B 108.7(14) . . ?
F20B C43 C41B 121.3(15) . . ?
F20B C43 F19B 113.1(14) . . ?
F20B C43 F21B 101.3(13) . . ?
F22A C44A F23A 105.7(6) . . ?
F22A C44A C41A 110.5(5) . . ?
F23A C44A C41A 110.8(6) . . ?
F24A C44A F22A 106.3(5) . . ?
F24A C44A F23A 108.7(6) . . ?
F24A C44A C41A 114.3(5) . . ?
O9 C29 C30A 109.1(4) . . ?
O9 C29 C32A 110.3(4) . . ?
O9 C29 C31A 109.6(4) . . ?
O9 C29 C32B 113.9(13) . . ?
O9 C29 C31B 114.8(8) . . ?
O9 C29 C30B 97.7(8) . . ?
C30A C29 C32A 111.9(4) . . ?
C30A C29 C31A 106.0(4) . . ?
C32A C29 C31A 109.9(4) . . ?
C32B C29 C31B 117.8(15) . . ?
C32B C29 C30B 109.5(12) . . ?
C31B C29 C30B 99.7(13) . . ?
F1A C30A F3A 107.1(5) . . ?
F1A C30A C29 113.9(5) . . ?
F2A C30A F1A 106.6(6) . . ?
F2A C30A F3A 107.6(5) . . ?
F2A C30A C29 111.9(5) . . ?
F3A C30A C29 109.4(5) . . ?
C53 O15A Al2 153.4(9) . . ?
C53 O15 Al2 153.7(9) . . ?
Cl3 C42B Cl10 107.9(15) . . ?
Cl3 C42B Cl1A 106.3(19) . . ?
Cl1A C42B Cl10 115.9(18) . . ?
C41B C42B Cl10 104(2) . . ?
C41B C42B Cl3 116(2) . . ?
C41B C42B Cl1A 107(2) . . ?
C43 C41B C42B 117(2) . . ?
C43 C41B C44B 107(2) . . ?
C43 C41B O12B 111.7(19) . . ?
C42B C41B C44B 107(2) . . ?
O12B C41B C42B 91(2) . . ?
O12B C41B C44B 124(2) . . ?
Mo3 Sb2 Mo4 72.36(3) . . ?
Mo3 Sb2 As2 55.38(6) . . ?
Mo3 Sb2 As1 121.29(7) . . ?
Mo4 Sb2 As2 55.55(5) . . ?
Mo4 Sb2 As1 141.77(6) . . ?
As2 Sb2 As1 100.37(7) . . ?
Mo1 Sb1 As2 128.26(6) . . ?
Mo2 Sb1 Mo1 69.70(2) . . ?
Mo2 Sb1 As2 140.18(6) . . ?
As1 Sb1 Mo1 55.89(6) . . ?
As1 Sb1 Mo2 57.95(5) . . ?
As1 Sb1 As2 99.89(7) . . ?
Mo3 As2 Mo4 78.25(7) . . ?
Mo3 As2 Sb2 61.43(6) . . ?
Mo3 As2 Sb1 122.52(8) . . ?
Mo4 As2 Sb2 62.00(6) . . ?
Mo4 As2 Sb1 110.23(8) . . ?
Sb2 As2 Sb1 73.09(5) . . ?
Mo1 As1 Mo2 75.25(6) . . ?
Mo1 As1 Sb2 133.04(8) . . ?
Mo1 As1 Sb1 64.60(6) . . ?
Mo2 As1 Sb2 109.70(9) . . ?
Mo2 As1 Sb1 62.50(6) . . ?
Sb1 As1 Sb2 76.51(5) . . ?
Cl1 C32A Cl3A 107.2(3) . . ?
Cl2 C32A Cl1 109.5(3) . . ?
Cl2 C32A Cl3A 106.0(3) . . ?
C29 C32A Cl1 113.4(4) . . ?
C29 C32A Cl3A 110.0(4) . . ?
C29 C32A Cl2 110.4(4) . . ?
F4A C31A C29 112.6(5) . . ?
F5A C31A F4A 107.7(5) . . ?
F5A C31A C29 109.4(4) . . ?
F5A C31A F6A 106.2(5) . . ?
F6A C31A F4A 108.4(5) . . ?
F6A C31A C29 112.3(4) . . ?
Mo3 As2B Mo4 76.8(3) . . ?
Mo3 As2B Sb2B 59.7(3) . . ?
Mo3 As2B Sb1B 113.6(5) . . ?
Mo4 As2B Sb2B 62.2(3) . . ?
Mo4 As2B Sb1B 130.3(4) . . ?
Sb2B As2B Sb1B 81.1(3) . . ?
Mo3 Sb2B Mo4 73.26(19) . . ?
Mo3 Sb2B As2B 56.8(3) . . ?
Mo3 Sb2B As1B 136.2(3) . . ?
Mo4 Sb2B As1B 117.6(3) . . ?
As2B Sb2B Mo4 57.4(3) . . ?
As2B Sb2B As1B 91.8(3) . . ?
Mo1 Sb1B Mo2 71.0(2) . . ?
Mo1 Sb1B As2B 146.3(4) . . ?
Mo1 Sb1B As1B 58.7(3) . . ?
Mo2 Sb1B As2B 117.6(4) . . ?
As1B Sb1B Mo2 58.5(3) . . ?
As1B Sb1B As2B 96.4(3) . . ?
Mo1 As1B Mo2 73.5(3) . . ?
Mo1 As1B Sb2B 118.7(4) . . ?
Mo1 As1B Sb1B 60.6(3) . . ?
Mo2 As1B Sb2B 127.7(3) . . ?
Mo2 As1B Sb1B 62.6(3) . . ?
Sb1B As1B Sb2B 79.6(3) . . ?
F23B C44B C41B 111(3) . . ?
F23B C44B F24B 109.2(19) . . ?
F24B C44B C41B 107(2) . . ?
F22B C44B C41B 112(2) . . ?
F22B C44B F23B 109.9(19) . . ?
F22B C44B F24B 108.0(17) . . ?
Cl1 C32B Cl3B 102.0(14) . . ?
Cl2 C32B Cl1 115.8(11) . . ?
Cl2 C32B Cl3B 96.3(13) . . ?
C29 C32B Cl1 117.2(17) . . ?
C29 C32B Cl2 115.5(18) . . ?
C29 C32B Cl3B 105.9(12) . . ?
F3A C31B C29 108.1(15) . . ?
F4B C31B F3A 107.3(19) . . ?
F4B C31B C29 109.3(19) . . ?
F4B C31B F5B 110(2) . . ?
F5B C31B F3A 110.2(19) . . ?
F5B C31B C29 112.0(16) . . ?
F2B C30B C29 114.5(18) . . ?
F2B C30B F3B 99(2) . . ?
F2B C30B F1B 104(2) . . ?
F3B C30B C29 112(2) . . ?
F3B C30B F1B 109(2) . . ?
F1B C30B C29 115.9(17) . . ?
C41A O12A Al1 148.7(7) . . ?
C41B O12B Al1 151.5(12) . . ?
C49 O14A Al2 161.0(10) . . ?

loop_
_geom_bond_atom_site_label_1
_geom_bond_atom_site_label_2
_geom_bond_distance
_geom_bond_site_symmetry_2
_geom_bond_publ_flag
Mo1 Mo2 3.1460(5) . ?
Mo1 C1 2.398(6) . ?
Mo1 C2 2.328(5) . ?
Mo1 C3 2.288(5) . ?
Mo1 C4 2.305(5) . ?
Mo1 C5 2.370(6) . ?
Mo1 C6 2.008(5) . ?
Mo1 C7 1.998(6) . ?
Mo1 Sb1 2.7784(10) . ?
Mo1 As1 2.547(3) . ?
Mo1 Sb1B 2.658(8) . ?
Mo1 As1B 2.606(10) . ?
Mo2 C8 2.321(5) . ?
Mo2 C9 2.359(5) . ?
Mo2 C10 2.350(5) . ?
Mo2 C11 2.299(5) . ?
Mo2 C12 2.287(5) . ?
Mo2 C13 2.016(5) . ?
Mo2 C14 2.000(6) . ?
Mo2 Sb1 2.7270(11) . ?
Mo2 As1 2.606(2) . ?
Mo2 Sb1B 2.759(8) . ?
Mo2 As1B 2.650(12) . ?
Mo3 Mo4 3.2192(4) . ?
Mo3 C15 2.298(5) . ?
Mo3 C16 2.332(4) . ?
Mo3 C17 2.340(5) . ?
Mo3 C18 2.327(5) . ?
Mo3 C19 2.288(5) . ?
Mo3 C20 2.013(5) . ?
Mo3 C21 2.028(5) . ?
Mo3 Sb2 2.7103(13) . ?
Mo3 As2 2.540(3) . ?
Mo3 As2B 2.542(13) . ?
Mo3 Sb2B 2.624(8) . ?
Mo4 C22 2.358(5) . ?
Mo4 C23 2.330(5) . ?
Mo4 C24 2.288(4) . ?
Mo4 C25 2.293(4) . ?
Mo4 C26 2.341(4) . ?
Mo4 C27 2.000(5) . ?
Mo4 C28 2.005(5) . ?
Mo4 Sb2 2.7429(13) . ?
Mo4 As2 2.562(2) . ?
Mo4 As2B 2.637(13) . ?
Mo4 Sb2B 2.768(7) . ?
Cl1 C32A 1.773(5) . ?
Cl1 C32B 1.72(3) . ?
Cl5 C34 1.765(5) . ?
Cl6 C34 1.765(5) . ?
Cl4 C34 1.779(5) . ?
Cl7 C38 1.782(5) . ?
Cl9 C38 1.765(5) . ?
Cl8 C38 1.774(5) . ?
Cl10 C42A 1.781(5) . ?
Cl10 C42B 1.93(3) . ?
Cl13 C47 1.766(5) . ?
Cl14 C47 1.772(5) . ?
Cl15 C47 1.762(5) . ?
Cl16 C50 1.779(5) . ?
Cl17 C50 1.765(5) . ?
Cl18 C50 1.769(5) . ?
Cl19 C54 1.781(6) . ?
Cl20 C54 1.766(6) . ?
Cl21 C54 1.796(7) . ?
Cl22 C58 1.784(5) . ?
Cl23 C58 1.768(5) . ?
Cl24 C58 1.760(5) . ?
Al1 O9 1.731(3) . ?
Al1 O10 1.740(3) . ?
Al1 O11 1.736(3) . ?
Al1 O12A 1.751(7) . ?
Al1 O12B 1.732(6) . ?
Al2 O13 1.722(3) . ?
Al2 O14 1.698(7) . ?
Al2 O16 1.735(3) . ?
Al2 O15A 1.754(12) . ?
Al2 O15 1.726(12) . ?
Al2 O14A 1.782(10) . ?
F7 C35 1.333(7) . ?
F8 C35 1.332(6) . ?
F9 C35 1.334(7) . ?
F10 C36 1.341(6) . ?
F11 C36 1.317(6) . ?
F12 C36 1.331(6) . ?
F15 C39 1.339(5) . ?
F13 C39 1.337(6) . ?
F14 C39 1.316(6) . ?
F17 C40 1.321(6) . ?
F18 C40 1.337(6) . ?
F16 C40 1.334(6) . ?
F28 C48 1.327(6) . ?
F29 C48 1.324(6) . ?
F30 C48 1.318(6) . ?
F25 C46 1.319(7) . ?
F26 C46 1.349(8) . ?
F27 C46 1.324(9) . ?
F33 C51 1.331(6) . ?
F31 C51 1.327(7) . ?
F32 C51 1.325(6) . ?
F34 C52 1.336(9) . ?
F35 C52 1.356(8) . ?
F36 C52 1.334(7) . ?
F38 C55 1.315(8) . ?
F39 C55 1.326(7) . ?
F37 C55 1.344(6) . ?
F42 C56 1.341(7) . ?
F40 C56 1.334(7) . ?
F41 C56 1.315(7) . ?
F44 C59 1.338(6) . ?
F45 C59 1.327(6) . ?
F43 C59 1.330(6) . ?
F48 C60 1.349(6) . ?
F46 C60 1.322(6) . ?
F47 C60 1.346(6) . ?
O1 C6 1.136(6) . ?
O2 C7 1.122(8) . ?
O3 C13 1.127(6) . ?
O4 C14 1.132(7) . ?
O5 C20 1.136(6) . ?
O6 C21 1.126(6) . ?
O7 C27 1.141(6) . ?
O8 C28 1.133(7) . ?
O9 C29 1.336(6) . ?
O10 C33 1.333(5) . ?
O11 C37 1.350(5) . ?
O13 C45 1.342(6) . ?
O14 C49 1.385(9) . ?
O16 C57 1.343(5) . ?
C1 H1 0.9500 . ?
C1 C2 1.412(9) . ?
C1 C5 1.449(9) . ?
C2 H2 0.9500 . ?
C2 C3 1.466(10) . ?
C3 H3 0.9500 . ?
C3 C4 1.416(8) . ?
C4 H4 0.9500 . ?
C4 C5 1.448(9) . ?
C5 H5 0.9500 . ?
C8 H8 0.9500 . ?
C8 C9 1.404(8) . ?
C8 C12 1.415(9) . ?
C9 H9 0.9500 . ?
C9 C10 1.418(8) . ?
C10 H10 0.9500 . ?
C10 C11 1.410(9) . ?
C11 H11 0.9500 . ?
C11 C12 1.412(11) . ?
C12 H12 0.9500 . ?
C15 H15 0.9500 . ?
C15 C16 1.403(8) . ?
C15 C19 1.417(9) . ?
C16 H16 0.9500 . ?
C16 C17 1.416(8) . ?
C17 H17 0.9500 . ?
C17 C18 1.397(8) . ?
C18 H18 0.9500 . ?
C18 C19 1.411(8) . ?
C19 H19 0.9500 . ?
C22 H22 0.9500 . ?
C22 C23 1.405(8) . ?
C22 C26 1.409(7) . ?
C23 H23 0.9500 . ?
C23 C24 1.405(8) . ?
C24 H24 0.9500 . ?
C24 C25 1.414(7) . ?
C25 H25 0.9500 . ?
C25 C26 1.414(7) . ?
C26 H26 0.9500 . ?
C33 C34 1.605(6) . ?
C33 C35 1.572(6) . ?
C33 C36 1.578(6) . ?
C37 C38 1.596(6) . ?
C37 C39 1.574(6) . ?
C37 C40 1.573(6) . ?
C45 C47 1.595(7) . ?
C45 C48 1.585(7) . ?
C45 C46 1.569(7) . ?
C49 C50 1.589(7) . ?
C49 C51 1.568(6) . ?
C49 C52 1.553(8) . ?
C49 O14A 1.285(11) . ?
C53 C54 1.588(8) . ?
C53 C55 1.589(8) . ?
C53 C56 1.580(9) . ?
C53 O15A 1.348(13) . ?
C53 O15 1.375(13) . ?
C54 Cl1B 1.742(11) . ?
C57 C58 1.598(6) . ?
C57 C59 1.571(6) . ?
C57 C60 1.565(7) . ?
Cl11 C42A 1.753(6) . ?
Cl12 C42A 1.781(5) . ?
F20A C43 1.346(7) . ?
F21A C43 1.331(6) . ?
F19A C43 1.328(7) . ?
F22A C44A 1.341(7) . ?
F23A C44A 1.347(9) . ?
F24A C44A 1.317(7) . ?
C41A C42A 1.595(7) . ?
C41A C43 1.575(7) . ?
C41A C44A 1.581(8) . ?
C41A O12A 1.379(10) . ?
C43 C41B 1.46(3) . ?
C43 F19B 1.37(3) . ?
C43 F21B 1.45(2) . ?
C43 F20B 1.258(18) . ?
Cl3A C32A 1.779(6) . ?
Cl2 C32A 1.738(6) . ?
Cl2 C32B 1.66(3) . ?
F1A C30A 1.348(7) . ?
F2A C30A 1.335(7) . ?
F3A C30A 1.367(7) . ?
F3A C31B 1.38(3) . ?
F4A C31A 1.341(6) . ?
F5A C31A 1.326(7) . ?
C29 C30A 1.553(7) . ?
C29 C32A 1.577(7) . ?
C29 C31A 1.592(7) . ?
C29 C32B 1.559(15) . ?
C29 C31B 1.561(15) . ?
C29 C30B 1.599(15) . ?
Cl3 C42B 1.72(3) . ?
C42B Cl1A 1.75(4) . ?
C42B C41B 1.592(16) . ?
C41B C44B 1.594(16) . ?
C41B O12B 1.48(3) . ?
Sb2 As2 2.754(2) . ?
Sb2 As1 2.911(2) . ?
Sb1 As2 3.0270(19) . ?
Sb1 As1 2.650(2) . ?
C31A F6A 1.333(7) . ?
As2B Sb2B 2.722(12) . ?
As2B Sb1B 2.885(12) . ?
Sb2B As1B 3.027(9) . ?
Sb1B As1B 2.659(11) . ?
C44B F23B 1.35(2) . ?
C44B F24B 1.35(2) . ?
C44B F22B 1.35(2) . ?
C32B Cl3B 1.765(16) . ?
C31B F4B 1.326(15) . ?
C31B F5B 1.330(15) . ?
C30B F2B 1.341(15) . ?
C30B F3B 1.350(15) . ?
C30B F1B 1.355(15) . ?

loop_
_geom_torsion_atom_site_label_1
_geom_torsion_atom_site_label_2
_geom_torsion_atom_site_label_3
_geom_torsion_atom_site_label_4
_geom_torsion
_geom_torsion_site_symmetry_1
_geom_torsion_site_symmetry_2
_geom_torsion_site_symmetry_3
_geom_torsion_site_symmetry_4
_geom_torsion_publ_flag
Mo1 C1 C2 C3 -61.7(4) . . . . ?
Mo1 C1 C5 C4 60.5(4) . . . . ?
Mo1 C2 C3 C4 -65.4(4) . . . . ?
Mo1 C3 C4 C5 -66.0(4) . . . . ?
Mo1 C4 C5 C1 -62.9(4) . . . . ?
Mo2 C8 C9 C10 63.0(3) . . . . ?
Mo2 C8 C12 C11 -65.1(4) . . . . ?
Mo2 C9 C10 C11 62.3(3) . . . . ?
Mo2 C10 C11 C12 63.8(4) . . . . ?
Mo2 C11 C12 C8 65.7(4) . . . . ?
Mo3 C15 C16 C17 64.0(3) . . . . ?
Mo3 C15 C19 C18 -65.5(3) . . . . ?
Mo3 C16 C17 C18 63.0(3) . . . . ?
Mo3 C17 C18 C19 62.8(3) . . . . ?
Mo3 C18 C19 C15 64.7(3) . . . . ?
Mo4 C22 C23 C24 -62.4(4) . . . . ?
Mo4 C22 C26 C25 62.4(3) . . . . ?
Mo4 C23 C24 C25 -64.9(3) . . . . ?
Mo4 C24 C25 C26 -65.7(3) . . . . ?
Mo4 C25 C26 C22 -64.2(3) . . . . ?
Cl10 C42B C41B C43 158.3(18) . . . . ?
Cl10 C42B C41B C44B 39(3) . . . . ?
Cl10 C42B C41B O12B -86.9(18) . . . . ?
Al1 O9 C29 C30A 82.1(9) . . . . ?
Al1 O9 C29 C32A -154.6(7) . . . . ?
Al1 O9 C29 C31A -33.5(9) . . . . ?
Al1 O9 C29 C32B -121.1(11) . . . . ?
Al1 O9 C29 C31B 19.0(15) . . . . ?
Al1 O9 C29 C30B 123.5(11) . . . . ?
Al1 O10 C33 C34 -165.7(5) . . . . ?
Al1 O10 C33 C35 72.8(7) . . . . ?
Al1 O10 C33 C36 -44.7(8) . . . . ?
Al1 O11 C37 C38 129.0(5) . . . . ?
Al1 O11 C37 C39 7.0(7) . . . . ?
Al1 O11 C37 C40 -110.7(5) . . . . ?
Al2 O13 C45 C47 -179.0(7) . . . . ?
Al2 O13 C45 C48 59.2(10) . . . . ?
Al2 O13 C45 C46 -57.3(10) . . . . ?
Al2 O14 C49 C50 -167.0(17) . . . . ?
Al2 O14 C49 C51 74.9(19) . . . . ?
Al2 O14 C49 C52 -44(2) . . . . ?
Al2 O16 C57 C58 -147.0(7) . . . . ?
Al2 O16 C57 C59 92.3(8) . . . . ?
Al2 O16 C57 C60 -24.7(10) . . . . ?
O9 Al1 O10 C33 -111.1(6) . . . . ?
O9 Al1 O11 C37 -63.0(6) . . . . ?
O9 Al1 O12A C41A -159.2(11) . . . . ?
O9 Al1 O12B C41B -40(3) . . . . ?
O9 C29 C30A F1A 163.7(5) . . . . ?
O9 C29 C30A F2A 42.7(7) . . . . ?
O9 C29 C30A F3A -76.5(5) . . . . ?
O9 C29 C32A Cl1 165.2(3) . . . . ?
O9 C29 C32A Cl3A -74.8(4) . . . . ?
O9 C29 C32A Cl2 41.8(5) . . . . ?
O9 C29 C31A F4A 157.1(4) . . . . ?
O9 C29 C31A F5A 37.4(6) . . . . ?
O9 C29 C31A F6A -80.2(5) . . . . ?
O9 C29 C32B Cl1 -159.6(11) . . . . ?
O9 C29 C32B Cl2 -17.8(16) . . . . ?
O9 C29 C32B Cl3B 87.4(17) . . . . ?
O9 C29 C31B F3A 67.2(15) . . . . ?
O9 C29 C31B F4B -49(2) . . . . ?
O9 C29 C31B F5B -171.2(17) . . . . ?
O9 C29 C30B F2B 74(2) . . . . ?
O9 C29 C30B F3B -37.7(19) . . . . ?
O9 C29 C30B F1B -164.2(18) . . . . ?
O10 Al1 O9 C29 -38.9(8) . . . . ?
O10 Al1 O11 C37 176.3(5) . . . . ?
O10 Al1 O12A C41A -40.0(13) . . . . ?
O10 Al1 O12B C41B 86(3) . . . . ?
O10 C33 C34 Cl5 -43.2(4) . . . . ?
O10 C33 C34 Cl6 -164.2(3) . . . . ?
O10 C33 C34 Cl4 74.0(4) . . . . ?
O10 C33 C35 F7 78.6(5) . . . . ?
O10 C33 C35 F8 -41.0(6) . . . . ?
O10 C33 C35 F9 -160.3(4) . . . . ?
O10 C33 C36 F10 -156.2(4) . . . . ?
O10 C33 C36 F11 82.3(5) . . . . ?
O10 C33 C36 F12 -35.7(5) . . . . ?
O11 Al1 O9 C29 -157.4(8) . . . . ?
O11 Al1 O10 C33 6.3(7) . . . . ?
O11 Al1 O12A C41A 85.0(12) . . . . ?
O11 Al1 O12B C41B -159(3) . . . . ?
O11 C37 C38 Cl7 -166.6(3) . . . . ?
O11 C37 C38 Cl9 -46.0(4) . . . . ?
O11 C37 C38 Cl8 72.5(4) . . . . ?
O11 C37 C39 F15 -155.6(4) . . . . ?
O11 C37 C39 F13 82.9(5) . . . . ?
O11 C37 C39 F14 -35.5(5) . . . . ?
O11 C37 C40 F17 -38.9(5) . . . . ?
O11 C37 C40 F18 -161.4(4) . . . . ?
O11 C37 C40 F16 78.5(5) . . . . ?
O13 Al2 O14 C49 2(2) . . . . ?
O13 Al2 O16 C57 -158.8(8) . . . . ?
O13 Al2 O15A C53 8(2) . . . . ?
O13 Al2 O15 C53 -87.0(19) . . . . ?
O13 Al2 O14A C49 96(3) . . . . ?
O13 C45 C47 Cl13 163.3(3) . . . . ?
O13 C45 C47 Cl14 42.1(5) . . . . ?
O13 C45 C47 Cl15 -75.4(4) . . . . ?
O13 C45 C48 F28 -80.9(5) . . . . ?
O13 C45 C48 F29 158.1(4) . . . . ?
O13 C45 C48 F30 36.7(5) . . . . ?
O13 C45 C46 F25 38.7(7) . . . . ?
O13 C45 C46 F26 -78.9(6) . . . . ?
O13 C45 C46 F27 159.8(4) . . . . ?
O14 Al2 O13 C45 109.7(9) . . . . ?
O14 Al2 O16 C57 75.1(9) . . . . ?
O14 Al2 O15A C53 130(2) . . . . ?
O14 C49 C50 Cl16 78.5(5) . . . . ?
O14 C49 C50 Cl17 -38.1(5) . . . . ?
O14 C49 C50 Cl18 -159.1(5) . . . . ?
O14 C49 C51 F33 -164.6(5) . . . . ?
O14 C49 C51 F31 74.7(6) . . . . ?
O14 C49 C51 F32 -43.9(7) . . . . ?
O14 C49 C52 F34 -159.5(6) . . . . ?
O14 C49 C52 F35 79.9(7) . . . . ?
O14 C49 C52 F36 -37.1(8) . . . . ?
O16 Al2 O13 C45 -11.8(9) . . . . ?
O16 Al2 O14 C49 124.6(18) . . . . ?
O16 Al2 O15A C53 -118(2) . . . . ?
O16 Al2 O15 C53 157.5(19) . . . . ?
O16 Al2 O14A C49 -148(3) . . . . ?
O16 C57 C58 Cl22 167.2(3) . . . . ?
O16 C57 C58 Cl23 46.4(5) . . . . ?
O16 C57 C58 Cl24 -71.6(4) . . . . ?
O16 C57 C59 F44 159.1(4) . . . . ?
O16 C57 C59 F45 38.1(5) . . . . ?
O16 C57 C59 F43 -81.0(5) . . . . ?
O16 C57 C60 F48 157.4(4) . . . . ?
O16 C57 C60 F46 37.1(5) . . . . ?
O16 C57 C60 F47 -82.7(5) . . . . ?
C1 C2 C3 Mo1 65.1(4) . . . . ?
C1 C2 C3 C4 -0.3(6) . . . . ?
C2 C1 C5 Mo1 -61.8(4) . . . . ?
C2 C1 C5 C4 -1.3(6) . . . . ?
C2 C3 C4 Mo1 65.5(4) . . . . ?
C2 C3 C4 C5 -0.5(6) . . . . ?
C3 C4 C5 Mo1 64.0(4) . . . . ?
C3 C4 C5 C1 1.1(6) . . . . ?
C5 C1 C2 Mo1 62.7(4) . . . . ?
C5 C1 C2 C3 0.9(6) . . . . ?
C8 C9 C10 Mo2 -62.3(3) . . . . ?
C8 C9 C10 C11 0.0(6) . . . . ?
C9 C8 C12 Mo2 65.0(4) . . . . ?
C9 C8 C12 C11 -0.1(6) . . . . ?
C9 C10 C11 Mo2 -63.9(3) . . . . ?
C9 C10 C11 C12 -0.1(6) . . . . ?
C10 C11 C12 Mo2 -65.6(4) . . . . ?
C10 C11 C12 C8 0.1(6) . . . . ?
C12 C8 C9 Mo2 -62.9(4) . . . . ?
C12 C8 C9 C10 0.1(6) . . . . ?
C15 C16 C17 Mo3 -63.0(3) . . . . ?
C15 C16 C17 C18 0.1(5) . . . . ?
C16 C15 C19 Mo3 65.2(3) . . . . ?
C16 C15 C19 C18 -0.3(5) . . . . ?
C16 C17 C18 Mo3 -63.0(3) . . . . ?
C16 C17 C18 C19 -0.2(5) . . . . ?
C17 C18 C19 Mo3 -64.3(3) . . . . ?
C17 C18 C19 C15 0.3(5) . . . . ?
C19 C15 C16 Mo3 -63.9(3) . . . . ?
C19 C15 C16 C17 0.1(5) . . . . ?
C22 C23 C24 Mo4 64.4(3) . . . . ?
C22 C23 C24 C25 -0.5(6) . . . . ?
C23 C22 C26 Mo4 -62.7(3) . . . . ?
C23 C22 C26 C25 -0.3(5) . . . . ?
C23 C24 C25 Mo4 66.1(3) . . . . ?
C23 C24 C25 C26 0.4(5) . . . . ?
C24 C25 C26 Mo4 64.2(3) . . . . ?
C24 C25 C26 C22 0.0(5) . . . . ?
C26 C22 C23 Mo4 63.0(3) . . . . ?
C26 C22 C23 C24 0.5(5) . . . . ?
C34 C33 C35 F7 -42.8(5) . . . . ?
C34 C33 C35 F8 -162.4(4) . . . . ?
C34 C33 C35 F9 78.4(5) . . . . ?
C34 C33 C36 F10 -35.3(5) . . . . ?
C34 C33 C36 F11 -156.9(4) . . . . ?
C34 C33 C36 F12 85.1(4) . . . . ?
C35 C33 C34 Cl5 78.9(4) . . . . ?
C35 C33 C34 Cl6 -42.1(5) . . . . ?
C35 C33 C34 Cl4 -163.8(3) . . . . ?
C35 C33 C36 F10 83.5(5) . . . . ?
C35 C33 C36 F11 -38.0(5) . . . . ?
C35 C33 C36 F12 -156.0(4) . . . . ?
C36 C33 C34 Cl5 -164.2(3) . . . . ?
C36 C33 C34 Cl6 74.7(4) . . . . ?
C36 C33 C34 Cl4 -47.0(4) . . . . ?
C36 C33 C35 F7 -161.8(4) . . . . ?
C36 C33 C35 F8 78.7(5) . . . . ?
C36 C33 C35 F9 -40.6(5) . . . . ?
C38 C37 C39 F15 82.8(5) . . . . ?
C38 C37 C39 F13 -38.7(5) . . . . ?
C38 C37 C39 F14 -157.1(4) . . . . ?
C38 C37 C40 F17 80.4(5) . . . . ?
C38 C37 C40 F18 -42.0(5) . . . . ?
C38 C37 C40 F16 -162.1(4) . . . . ?
C39 C37 C38 Cl7 -43.6(5) . . . . ?
C39 C37 C38 Cl9 77.0(4) . . . . ?
C39 C37 C38 Cl8 -164.5(3) . . . . ?
C39 C37 C40 F17 -159.3(4) . . . . ?
C39 C37 C40 F18 78.2(5) . . . . ?
C39 C37 C40 F16 -41.8(5) . . . . ?
C40 C37 C38 Cl7 75.1(4) . . . . ?
C40 C37 C38 Cl9 -164.3(3) . . . . ?
C40 C37 C38 Cl8 -45.8(5) . . . . ?
C40 C37 C39 F15 -37.9(5) . . . . ?
C40 C37 C39 F13 -159.4(4) . . . . ?
C40 C37 C39 F14 82.2(4) . . . . ?
C47 C45 C48 F28 158.3(4) . . . . ?
C47 C45 C48 F29 37.3(6) . . . . ?
C47 C45 C48 F30 -84.0(5) . . . . ?
C47 C45 C46 F25 159.2(5) . . . . ?
C47 C45 C46 F26 41.7(7) . . . . ?
C47 C45 C46 F27 -79.6(6) . . . . ?
C48 C45 C47 Cl13 -75.6(5) . . . . ?
C48 C45 C47 Cl14 163.2(3) . . . . ?
C48 C45 C47 Cl15 45.6(5) . . . . ?
C48 C45 C46 F25 -79.9(6) . . . . ?
C48 C45 C46 F26 162.5(5) . . . . ?
C48 C45 C46 F27 41.3(6) . . . . ?
C46 C45 C47 Cl13 42.4(5) . . . . ?
C46 C45 C47 Cl14 -78.7(5) . . . . ?
C46 C45 C47 Cl15 163.7(4) . . . . ?
C46 C45 C48 F28 37.6(6) . . . . ?
C46 C45 C48 F29 -83.4(5) . . . . ?
C46 C45 C48 F30 155.2(4) . . . . ?
C50 C49 C51 F33 80.3(6) . . . . ?
C50 C49 C51 F31 -40.4(6) . . . . ?
C50 C49 C51 F32 -158.9(5) . . . . ?
C50 C49 C52 F34 -39.5(6) . . . . ?
C50 C49 C52 F35 -160.2(5) . . . . ?
C50 C49 C52 F36 82.9(7) . . . . ?
C50 C49 O14A Al2 107(3) . . . . ?
C51 C49 C50 Cl16 -164.8(3) . . . . ?
C51 C49 C50 Cl17 78.6(4) . . . . ?
C51 C49 C50 Cl18 -42.4(5) . . . . ?
C51 C49 C52 F34 80.2(6) . . . . ?
C51 C49 C52 F35 -40.4(7) . . . . ?
C51 C49 C52 F36 -157.4(5) . . . . ?
C51 C49 O14A Al2 -22(3) . . . . ?
C52 C49 C50 Cl16 -47.4(5) . . . . ?
C52 C49 C50 Cl17 -164.0(4) . . . . ?
C52 C49 C50 Cl18 75.0(5) . . . . ?
C52 C49 C51 F33 -39.6(6) . . . . ?
C52 C49 C51 F31 -160.3(5) . . . . ?
C52 C49 C51 F32 81.1(6) . . . . ?
C52 C49 O14A Al2 -135(3) . . . . ?
C54 C53 C55 F38 -37.7(6) . . . . ?
C54 C53 C55 F39 -157.9(5) . . . . ?
C54 C53 C55 F37 84.5(6) . . . . ?
C54 C53 C56 F42 -40.9(6) . . . . ?
C54 C53 C56 F40 -160.0(4) . . . . ?
C54 C53 C56 F41 80.6(5) . . . . ?
C54 C53 O15A Al2 95(2) . . . . ?
C54 C53 O15 Al2 178.4(18) . . . . ?
C55 C53 C54 Cl19 -43.9(5) . . . . ?
C55 C53 C54 Cl20 -165.3(4) . . . . ?
C55 C53 C54 Cl21 74.1(5) . . . . ?
C55 C53 C54 Cl1B 80.3(6) . . . . ?
C55 C53 C56 F42 78.8(6) . . . . ?
C55 C53 C56 F40 -40.3(6) . . . . ?
C55 C53 C56 F41 -159.7(5) . . . . ?
C55 C53 O15A Al2 -34(2) . . . . ?
C55 C53 O15 Al2 63(2) . . . . ?
C56 C53 C54 Cl19 75.0(5) . . . . ?
C56 C53 C54 Cl20 -46.4(5) . . . . ?
C56 C53 C54 Cl21 -167.0(4) . . . . ?
C56 C53 C54 Cl1B -160.8(5) . . . . ?
C56 C53 C55 F38 -158.6(5) . . . . ?
C56 C53 C55 F39 81.1(6) . . . . ?
C56 C53 C55 F37 -36.4(6) . . . . ?
C56 C53 O15A Al2 -147(2) . . . . ?
C56 C53 O15 Al2 -59(2) . . . . ?
C58 C57 C59 F44 39.6(6) . . . . ?
C58 C57 C59 F45 -81.4(5) . . . . ?
C58 C57 C59 F43 159.5(4) . . . . ?
C58 C57 C60 F48 -81.6(5) . . . . ?
C58 C57 C60 F46 158.1(4) . . . . ?
C58 C57 C60 F47 38.3(5) . . . . ?
C59 C57 C58 Cl22 -73.1(5) . . . . ?
C59 C57 C58 Cl23 166.0(3) . . . . ?
C59 C57 C58 Cl24 48.0(4) . . . . ?
C59 C57 C60 F48 39.0(5) . . . . ?
C59 C57 C60 F46 -81.3(4) . . . . ?
C59 C57 C60 F47 158.9(4) . . . . ?
C60 C57 C58 Cl22 45.0(5) . . . . ?
C60 C57 C58 Cl23 -75.8(4) . . . . ?
C60 C57 C58 Cl24 166.2(3) . . . . ?
C60 C57 C59 F44 -81.2(5) . . . . ?
C60 C57 C59 F45 157.8(4) . . . . ?
C60 C57 C59 F43 38.7(5) . . . . ?
C42A C41A C43 F20A -43.9(6) . . . . ?
C42A C41A C43 F21A -161.4(5) . . . . ?
C42A C41A C43 F19A 77.5(6) . . . . ?
C42A C41A C44A F22A -157.5(5) . . . . ?
C42A C41A C44A F23A 85.7(6) . . . . ?
C42A C41A C44A F24A -37.6(7) . . . . ?
C42A C41A O12A Al1 -149.0(10) . . . . ?
C43 C41A C42A Cl10 -164.2(4) . . . . ?
C43 C41A C42A Cl11 76.3(5) . . . . ?
C43 C41A C42A Cl12 -44.6(6) . . . . ?
C43 C41A C44A F22A -37.6(6) . . . . ?
C43 C41A C44A F23A -154.4(6) . . . . ?
C43 C41A C44A F24A 82.3(6) . . . . ?
C43 C41A O12A Al1 95.6(12) . . . . ?
C43 C41B C44B F23B 155.9(18) . . . . ?
C43 C41B C44B F24B 37(2) . . . . ?
C43 C41B C44B F22B -81(2) . . . . ?
C43 C41B O12B Al1 -54(4) . . . . ?
C44A C41A C42A Cl10 -47.2(5) . . . . ?
C44A C41A C42A Cl11 -166.6(4) . . . . ?
C44A C41A C42A Cl12 72.5(5) . . . . ?
C44A C41A C43 F20A -163.5(4) . . . . ?
C44A C41A C43 F21A 79.0(6) . . . . ?
C44A C41A C43 F19A -42.1(6) . . . . ?
C44A C41A O12A Al1 -22.9(15) . . . . ?
C30A C29 C32A Cl1 -73.2(5) . . . . ?
C30A C29 C32A Cl3A 46.8(5) . . . . ?
C30A C29 C32A Cl2 163.4(4) . . . . ?
C30A C29 C31A F4A 39.5(6) . . . . ?
C30A C29 C31A F5A -80.1(6) . . . . ?
C30A C29 C31A F6A 162.2(5) . . . . ?
O15A Al2 O13 C45 -138.5(9) . . . . ?
O15A Al2 O14 C49 -119.0(19) . . . . ?
O15A Al2 O16 C57 -31.2(9) . . . . ?
O15A C53 C54 Cl19 -174.7(6) . . . . ?
O15A C53 C54 Cl20 63.9(7) . . . . ?
O15A C53 C54 Cl21 -56.7(8) . . . . ?
O15A C53 C55 F38 94.8(7) . . . . ?
O15A C53 C55 F39 -25.5(8) . . . . ?
O15A C53 C55 F37 -143.0(7) . . . . ?
O15A C53 C56 F42 -163.4(7) . . . . ?
O15A C53 C56 F40 77.5(8) . . . . ?
O15A C53 C56 F41 -41.9(8) . . . . ?
O15 Al2 O13 C45 -125.1(9) . . . . ?
O15 Al2 O16 C57 -47.7(9) . . . . ?
O15 Al2 O14A C49 -23(3) . . . . ?
O15 C53 C54 Cl19 -158.2(6) . . . . ?
O15 C53 C54 Cl20 80.3(6) . . . . ?
O15 C53 C54 Cl1B -34.0(7) . . . . ?
O15 C53 C55 F38 72.9(7) . . . . ?
O15 C53 C55 F39 -47.3(8) . . . . ?
O15 C53 C55 F37 -164.8(6) . . . . ?
O15 C53 C56 F42 -158.6(8) . . . . ?
O15 C53 C56 F40 82.3(8) . . . . ?
O15 C53 C56 F41 -37.1(9) . . . . ?
Cl3 C42B C41B C43 40(3) . . . . ?
Cl3 C42B C41B C44B -80(3) . . . . ?
Cl3 C42B C41B O12B 155(2) . . . . ?
C42B C41B C44B F23B -78(3) . . . . ?
C42B C41B C44B F24B 163(2) . . . . ?
C42B C41B C44B F22B 45(3) . . . . ?
C42B C41B O12B Al1 -173.2(19) . . . . ?
Cl1A C42B C41B C43 -78(3) . . . . ?
Cl1A C42B C41B C44B 162(2) . . . . ?
Cl1A C42B C41B O12B 36(2) . . . . ?
F19B C43 C41B C42B -70(3) . . . . ?
F19B C43 C41B C44B 49(2) . . . . ?
F19B C43 C41B O12B -172.9(18) . . . . ?
F21B C43 C41B C42B 37(3) . . . . ?
F21B C43 C41B C44B 156.1(16) . . . . ?
F21B C43 C41B O12B -66(2) . . . . ?
F20B C43 C41B C42B 153(2) . . . . ?
F20B C43 C41B C44B -87(2) . . . . ?
F20B C43 C41B O12B 51(2) . . . . ?
C32A C29 C30A F1A 41.4(7) . . . . ?
C32A C29 C30A F2A -79.6(6) . . . . ?
C32A C29 C30A F3A 161.2(4) . . . . ?
C32A C29 C31A F4A -81.6(5) . . . . ?
C32A C29 C31A F5A 158.7(5) . . . . ?
C32A C29 C31A F6A 41.1(6) . . . . ?
C31A C29 C30A F1A -78.4(6) . . . . ?
C31A C29 C30A F2A 160.6(5) . . . . ?
C31A C29 C30A F3A 41.4(5) . . . . ?
C31A C29 C32A Cl1 44.3(5) . . . . ?
C31A C29 C32A Cl3A 164.3(3) . . . . ?
C31A C29 C32A Cl2 -79.1(5) . . . . ?
C44B C41B O12B Al1 76(4) . . . . ?
C32B C29 C31B F3A -154.3(14) . . . . ?
C32B C29 C31B F4B 89(2) . . . . ?
C32B C29 C31B F5B -33(3) . . . . ?
C32B C29 C30B F2B -44(2) . . . . ?
C32B C29 C30B F3B -157(2) . . . . ?
C32B C29 C30B F1B 77(2) . . . . ?
C31B C29 C32B Cl1 61.6(18) . . . . ?
C31B C29 C32B Cl2 -156.6(13) . . . . ?
C31B C29 C32B Cl3B -51(2) . . . . ?
C31B C29 C30B F2B -169(2) . . . . ?
C31B C29 C30B F3B 79(2) . . . . ?
C31B C29 C30B F1B -47(2) . . . . ?
C30B C29 C32B Cl1 -51.4(19) . . . . ?
C30B C29 C32B Cl2 90.5(16) . . . . ?
C30B C29 C32B Cl3B -164.4(14) . . . . ?
C30B C29 C31B F3A -36.0(15) . . . . ?
C30B C29 C31B F4B -152(2) . . . . ?
C30B C29 C31B F5B 86(2) . . . . ?
O12A Al1 O9 C29 79.6(8) . . . . ?
O12A Al1 O10 C33 135.9(7) . . . . ?
O12A Al1 O11 C37 50.1(7) . . . . ?
O12A C41A C42A Cl10 86.4(6) . . . . ?
O12A C41A C42A Cl11 -33.0(6) . . . . ?
O12A C41A C42A Cl12 -154.0(5) . . . . ?
O12A C41A C43 F20A 66.9(6) . . . . ?
O12A C41A C43 F21A -50.7(7) . . . . ?
O12A C41A C43 F19A -171.8(6) . . . . ?
O12A C41A C44A F22A 79.0(7) . . . . ?
O12A C41A C44A F23A -37.8(9) . . . . ?
O12A C41A C44A F24A -161.1(6) . . . . ?
O12B Al1 O9 C29 83.4(8) . . . . ?
O12B Al1 O10 C33 121.3(7) . . . . ?
O12B Al1 O11 C37 61.8(6) . . . . ?
O12B C41B C44B F23B 24(3) . . . . ?
O12B C41B C44B F24B -95(2) . . . . ?
O12B C41B C44B F22B 147(2) . . . . ?
O14A Al2 O13 C45 101.9(9) . . . . ?
O14A Al2 O16 C57 88.6(9) . . . . ?
O14A Al2 O15 C53 32(2) . . . . ?
O14A C49 C50 Cl16 63.5(8) . . . . ?
O14A C49 C50 Cl17 -53.1(8) . . . . ?
O14A C49 C50 Cl18 -174.1(7) . . . . ?
O14A C49 C51 F33 -148.1(7) . . . . ?
O14A C49 C51 F31 91.2(8) . . . . ?
O14A C49 C51 F32 -27.4(9) . . . . ?
O14A C49 C52 F34 -160.3(7) . . . . ?
O14A C49 C52 F35 79.1(8) . . . . ?
O14A C49 C52 F36 -37.9(9) . . . . ?
